data_4106689
loop_
_publ_author_name
'Dong Li'
'Jie Song'
'Panchao Yin'
'Silas Simotwo'
'Andrew J. Bassler'
'YuYu Aung'
'James E. Roberts'
'Kenneth I. Hardcastle'
'Craig L. Hill'
'Tianbo Liu'

_publ_section_title
;
 Inorganic-Organic Hybrid Vesicles with Counterion- and pH-Controlled
 Fluorescent Properties
;
_journal_name_full 'Journal of the American Chemical Society'
_journal_page_first 14010
_journal_page_last 14016
_journal_paper_doi 10.1021/ja204034g
_journal_volume 133
_journal_year 2011
_chemical_formula_moiety 'C75 H103 N4.50 O22.50 V6'
_chemical_formula_sum 'C75 H103 N4.5 O22.5 V6'
_chemical_formula_weight 1733.26
_chemical_name_systematic
; 
 ? 
;
_space_group_IT_number 15
_symmetry_cell_setting monoclinic
_symmetry_space_group_name_Hall '-C 2yc'
_symmetry_space_group_name_H-M 'C 1 2/c 1'
_atom_sites_solution_hydrogens geom
_atom_sites_solution_primary direct
_atom_sites_solution_secondary difmap
_audit_creation_method SHELXL-97
_cell_angle_alpha 90.00
_cell_angle_beta 109.719(2)
_cell_angle_gamma 90.00
_cell_formula_units_Z 8
_cell_length_a 37.7321(12)
_cell_length_b 18.0806(5)
_cell_length_c 24.0340(8)
_cell_measurement_reflns_used 2667
_cell_measurement_temperature 173(2)
_cell_measurement_theta_max 16.73
_cell_measurement_theta_min 2.32
_cell_volume 15434.9(9)
_computing_cell_refinement 'Bruker SAINT'
_computing_data_collection 'Bruker APEX2'
_computing_data_reduction 'Bruker SAINT'
_computing_molecular_graphics 'Bruker SHELXTL'
_computing_structure_refinement 'SHELXL-97 (Sheldrick, 1997)'
_computing_structure_solution 'SHELXS-97 (Sheldrick, 1990)'
_diffrn_ambient_temperature 173(2)
_diffrn_measured_fraction_theta_full 0.992
_diffrn_measured_fraction_theta_max 0.992
_diffrn_measurement_device_type 'Bruker APEX-II CCD'
_diffrn_measurement_method '\f and \w scans'
_diffrn_radiation_monochromator graphite
_diffrn_radiation_source 'fine-focus sealed tube'
_diffrn_radiation_type MoK\a
_diffrn_radiation_wavelength 0.71073
_diffrn_reflns_av_R_equivalents 0.1397
_diffrn_reflns_av_sigmaI/netI 0.2114
_diffrn_reflns_limit_h_max 44
_diffrn_reflns_limit_h_min -47
_diffrn_reflns_limit_k_max 18
_diffrn_reflns_limit_k_min -22
_diffrn_reflns_limit_l_max 30
_diffrn_reflns_limit_l_min -29
_diffrn_reflns_number 61681
_diffrn_reflns_theta_full 26.43
_diffrn_reflns_theta_max 26.43
_diffrn_reflns_theta_min 1.66
_diffrn_standards_number 0
_exptl_absorpt_coefficient_mu 0.775
_exptl_absorpt_correction_T_max 0.9623
_exptl_absorpt_correction_T_min 0.7625
_exptl_absorpt_correction_type multi-scan
_exptl_absorpt_process_details SADABS
_exptl_crystal_colour orange
_exptl_crystal_density_diffrn 1.492
_exptl_crystal_description block
_exptl_crystal_F_000 7220
_exptl_crystal_size_max 0.37
_exptl_crystal_size_mid 0.11
_exptl_crystal_size_min 0.05
_refine_diff_density_max 1.884
_refine_diff_density_min -0.663
_refine_diff_density_rms 0.125
_refine_ls_extinction_method none
_refine_ls_goodness_of_fit_ref 1.021
_refine_ls_hydrogen_treatment constr
_refine_ls_matrix_type full
_refine_ls_number_parameters 829
_refine_ls_number_reflns 15770
_refine_ls_number_restraints 0
_refine_ls_restrained_S_all 1.021
_refine_ls_R_factor_all 0.2225
_refine_ls_R_factor_gt 0.0867
_refine_ls_shift/su_max 0.001
_refine_ls_shift/su_mean 0.000
_refine_ls_structure_factor_coef Fsqd
_refine_ls_weighting_details 'calc w=1/[\s^2^(Fo^2^)+(0.1222P)^2^+0.0000P] where P=(Fo^2^+2Fc^2^)/3'
_refine_ls_weighting_scheme calc
_refine_ls_wR_factor_gt 0.2193
_refine_ls_wR_factor_ref 0.2803
_reflns_number_gt 6235
_reflns_number_total 15770
_reflns_threshold_expression >2sigma(I)
_cod_data_source_file ja204034g_si_003.cif
_cod_data_source_block js0722s
_cod_original_cell_volume 15434.9(8)
_cod_original_formula_sum 'C75 H103 N4.50 O22.50 V6'
_cod_database_code 4106689

loop_
_symmetry_equiv_pos_as_xyz
'x, y, z'
'-x, y, -z+1/2'
'x+1/2, y+1/2, z'
'-x+1/2, y+1/2, -z+1/2'
'-x, -y, -z'
'x, -y, z-1/2'
'-x+1/2, -y+1/2, -z'
'x+1/2, -y+1/2, z-1/2'

loop_
_atom_site_label
_atom_site_type_symbol
_atom_site_fract_x
_atom_site_fract_y
_atom_site_fract_z
_atom_site_U_iso_or_equiv
_atom_site_adp_type
_atom_site_occupancy
_atom_site_symmetry_multiplicity
_atom_site_calc_flag
_atom_site_refinement_flags
C1 C 0.2937(2) 0.6135(4) 0.9157(4) 0.039(2) Uani 1 1 d .
H1A H 0.3182 0.6253 0.9112 0.047 Uiso 1 1 calc R
H1B H 0.2779 0.5883 0.8792 0.047 Uiso 1 1 calc R
C2 C 0.2633(2) 0.5401(4) 0.9774(4) 0.042(2) Uani 1 1 d .
H2A H 0.2469 0.5144 0.9416 0.050 Uiso 1 1 calc R
H2B H 0.2687 0.5054 1.0111 0.050 Uiso 1 1 calc R
C3 C 0.32642(19) 0.5977(4) 1.0252(4) 0.032(2) Uani 1 1 d .
H3A H 0.3309 0.5626 1.0585 0.039 Uiso 1 1 calc R
H3B H 0.3510 0.6081 1.0204 0.039 Uiso 1 1 calc R
C4 C 0.30012(19) 0.5615(4) 0.9684(3) 0.0302(19) Uani 1 1 d .
C5 C 0.3089(2) 0.4477(5) 0.9157(4) 0.048(2) Uani 1 1 d .
C6 C 0.3389(2) 0.3943(4) 0.9104(5) 0.056(3) Uani 1 1 d .
H6A H 0.3388 0.3949 0.8692 0.067 Uiso 1 1 calc R
H6B H 0.3639 0.4116 0.9363 0.067 Uiso 1 1 calc R
C7 C 0.3330(2) 0.3165(4) 0.9270(4) 0.044(2) Uani 1 1 d .
H7A H 0.3090 0.2972 0.8991 0.053 Uiso 1 1 calc R
H7B H 0.3313 0.3159 0.9672 0.053 Uiso 1 1 calc R
C8 C 0.3656(2) 0.2672(4) 0.9253(4) 0.049(2) Uani 1 1 d .
H8A H 0.3888 0.2842 0.9565 0.059 Uiso 1 1 calc R
H8B H 0.3693 0.2750 0.8869 0.059 Uiso 1 1 calc R
C9 C 0.3617(2) 0.1835(5) 0.9334(4) 0.042(2) Uani 1 1 d .
C10 C 0.3305(2) 0.1524(5) 0.9422(4) 0.050(2) Uani 1 1 d .
H10 H 0.3107 0.1836 0.9440 0.059 Uiso 1 1 calc R
C11 C 0.3277(3) 0.0774(6) 0.9483(4) 0.057(3) Uani 1 1 d .
H11 H 0.3058 0.0580 0.9539 0.068 Uiso 1 1 calc R
C12 C 0.3555(2) 0.0296(5) 0.9464(4) 0.050(2) Uani 1 1 d .
C13 C 0.3533(3) -0.0498(5) 0.9533(4) 0.060(3) Uani 1 1 d .
H13 H 0.3318 -0.0704 0.9597 0.072 Uiso 1 1 calc R
C14 C 0.3808(3) -0.0942(6) 0.9508(4) 0.061(3) Uani 1 1 d .
H14 H 0.3780 -0.1460 0.9546 0.074 Uiso 1 1 calc R
C15 C 0.4142(3) -0.0678(5) 0.9427(4) 0.055(3) Uani 1 1 d .
C16 C 0.4432(3) -0.1117(5) 0.9404(4) 0.063(3) Uani 1 1 d .
H16 H 0.4413 -0.1636 0.9446 0.075 Uiso 1 1 calc R
C17 C 0.4748(3) -0.0834(6) 0.9323(5) 0.070(3) Uani 1 1 d .
H17 H 0.4941 -0.1160 0.9305 0.084 Uiso 1 1 calc R
C18 C 0.4788(3) -0.0083(5) 0.9268(5) 0.062(3) Uani 1 1 d .
H18 H 0.5010 0.0108 0.9219 0.074 Uiso 1 1 calc R
C19 C 0.4502(2) 0.0396(4) 0.9284(4) 0.046(2) Uani 1 1 d .
C20 C 0.4531(2) 0.1183(5) 0.9228(4) 0.050(2) Uani 1 1 d .
H20 H 0.4751 0.1385 0.9178 0.060 Uiso 1 1 calc R
C21 C 0.4249(2) 0.1645(4) 0.9245(4) 0.042(2) Uani 1 1 d .
H21 H 0.4275 0.2163 0.9205 0.051 Uiso 1 1 calc R
C22 C 0.3913(2) 0.1362(5) 0.9321(4) 0.043(2) Uani 1 1 d .
C23 C 0.3873(2) 0.0607(4) 0.9376(4) 0.043(2) Uani 1 1 d .
C24 C 0.4163(3) 0.0119(4) 0.9351(4) 0.042(2) Uani 1 1 d .
C1A C 0.0073(2) 0.7965(4) 0.9506(3) 0.0325(19) Uani 1 1 d .
H1A1 H -0.0081 0.7787 0.9108 0.039 Uiso 1 1 calc R
H1A2 H 0.0096 0.7557 0.9791 0.039 Uiso 1 1 calc R
C2A C 0.0709(2) 0.8414(4) 1.0128(3) 0.0309(19) Uani 1 1 d .
H2A1 H 0.0724 0.7998 1.0404 0.037 Uiso 1 1 calc R
H2A2 H 0.0967 0.8522 1.0131 0.037 Uiso 1 1 calc R
C3A C 0.0446(2) 0.8796(4) 0.9060(3) 0.0303(19) Uani 1 1 d .
H3A1 H 0.0704 0.8910 0.9064 0.036 Uiso 1 1 calc R
H3A2 H 0.0296 0.8626 0.8658 0.036 Uiso 1 1 calc R
C4A C 0.0464(2) 0.8182(4) 0.9503(3) 0.0285(18) Uani 1 1 d .
C5A C 0.0556(3) 0.7054(5) 0.8954(5) 0.058(3) Uani 1 1 d .
C6A C 0.0856(2) 0.6498(4) 0.8923(4) 0.053(3) Uani 1 1 d .
H6A1 H 0.0905 0.6578 0.8548 0.064 Uiso 1 1 calc R
H6A2 H 0.1092 0.6603 0.9251 0.064 Uiso 1 1 calc R
C7A C 0.0756(2) 0.5702(4) 0.8956(4) 0.048(2) Uani 1 1 d .
H7A1 H 0.0529 0.5577 0.8616 0.057 Uiso 1 1 calc R
H7A2 H 0.0700 0.5613 0.9324 0.057 Uiso 1 1 calc R
C8A C 0.1086(2) 0.5210(4) 0.8948(4) 0.045(2) Uani 1 1 d .
H8A1 H 0.1136 0.5306 0.8575 0.054 Uiso 1 1 calc R
H8A2 H 0.1313 0.5366 0.9277 0.054 Uiso 1 1 calc R
C9A C 0.1039(2) 0.4378(4) 0.8999(4) 0.042(2) Uani 1 1 d .
C10A C 0.1339(2) 0.3910(4) 0.9037(4) 0.039(2) Uani 1 1 d .
C11A C 0.1697(2) 0.4172(5) 0.9045(4) 0.045(2) Uani 1 1 d .
H11A H 0.1734 0.4689 0.9020 0.054 Uiso 1 1 calc R
C12A C 0.1990(2) 0.3705(5) 0.9086(4) 0.044(2) Uani 1 1 d .
H12A H 0.2224 0.3904 0.9094 0.053 Uiso 1 1 calc R
C13A C 0.1950(2) 0.2924(5) 0.9118(4) 0.043(2) Uani 1 1 d .
C14A C 0.2243(3) 0.2442(5) 0.9167(5) 0.063(3) Uani 1 1 d .
H14A H 0.2479 0.2630 0.9171 0.075 Uiso 1 1 calc R
C15A C 0.2195(3) 0.1683(5) 0.9210(5) 0.071(3) Uani 1 1 d .
H15A H 0.2399 0.1356 0.9252 0.086 Uiso 1 1 calc R
C16A C 0.1852(3) 0.1409(5) 0.9193(4) 0.066(3) Uani 1 1 d .
H16A H 0.1822 0.0888 0.9213 0.079 Uiso 1 1 calc R
C17A C 0.1548(3) 0.1860(5) 0.9149(4) 0.049(2) Uani 1 1 d .
C18A C 0.1206(3) 0.1584(5) 0.9177(4) 0.059(3) Uani 1 1 d .
H18A H 0.1178 0.1067 0.9217 0.071 Uiso 1 1 calc R
C19A C 0.0913(3) 0.2039(5) 0.9148(4) 0.055(3) Uani 1 1 d .
H19A H 0.0685 0.1836 0.9164 0.067 Uiso 1 1 calc R
C20A C 0.0947(3) 0.2816(5) 0.9093(4) 0.044(2) Uani 1 1 d .
C21A C 0.0668(3) 0.3311(5) 0.9062(4) 0.053(3) Uani 1 1 d .
H21A H 0.0435 0.3126 0.9073 0.063 Uiso 1 1 calc R
C22A C 0.0708(3) 0.4083(5) 0.9016(4) 0.056(3) Uani 1 1 d .
H22A H 0.0503 0.4400 0.8997 0.068 Uiso 1 1 calc R
C23A C 0.1293(2) 0.3124(5) 0.9071(4) 0.040(2) Uani 1 1 d .
C24A C 0.1596(2) 0.2634(5) 0.9105(4) 0.046(2) Uani 1 1 d .
C1S C 0.2216(2) 0.5760(5) 0.1860(4) 0.051(2) Uiso 1 1 d .
H1S1 H 0.2319 0.6054 0.1602 0.062 Uiso 1 1 calc R
H1S2 H 0.2010 0.5448 0.1603 0.062 Uiso 1 1 calc R
C2S C 0.2530(3) 0.5254(5) 0.2257(4) 0.064(3) Uiso 1 1 d .
H2S1 H 0.2765 0.5541 0.2432 0.076 Uiso 1 1 calc R
H2S2 H 0.2454 0.5050 0.2583 0.076 Uiso 1 1 calc R
C3S C 0.2596(3) 0.4625(5) 0.1879(5) 0.073(3) Uiso 1 1 d .
H3S1 H 0.2651 0.4830 0.1536 0.088 Uiso 1 1 calc R
H3S2 H 0.2367 0.4314 0.1730 0.088 Uiso 1 1 calc R
C4S C 0.2933(3) 0.4151(6) 0.2262(5) 0.101(4) Uiso 1 1 d .
H4S1 H 0.3144 0.4475 0.2472 0.151 Uiso 1 1 d R
H4S2 H 0.3011 0.3812 0.2007 0.151 Uiso 1 1 d R
H4S3 H 0.2857 0.3865 0.2550 0.151 Uiso 1 1 d R
C5S C 0.1866(2) 0.5842(5) 0.2572(4) 0.050(2) Uiso 1 1 d .
H5S1 H 0.2061 0.5558 0.2877 0.060 Uiso 1 1 calc R
H5S2 H 0.1751 0.6194 0.2778 0.060 Uiso 1 1 calc R
C6S C 0.1563(3) 0.5308(5) 0.2210(4) 0.060(3) Uiso 1 1 d .
H6S1 H 0.1674 0.4945 0.2007 0.072 Uiso 1 1 calc R
H6S2 H 0.1363 0.5584 0.1906 0.072 Uiso 1 1 calc R
C7S C 0.1396(3) 0.4906(5) 0.2629(4) 0.065(3) Uiso 1 1 d .
H7S1 H 0.1297 0.5274 0.2844 0.078 Uiso 1 1 calc R
H7S2 H 0.1597 0.4618 0.2923 0.078 Uiso 1 1 calc R
C8S C 0.1077(3) 0.4381(6) 0.2278(5) 0.090(4) Uiso 1 1 d .
H8S1 H 0.0864 0.4673 0.2027 0.134 Uiso 1 1 d R
H8S2 H 0.0996 0.4084 0.2555 0.134 Uiso 1 1 d R
H8S3 H 0.1168 0.4054 0.2031 0.134 Uiso 1 1 d R
C9S C 0.1775(2) 0.6771(5) 0.1761(4) 0.045(2) Uiso 1 1 d .
H9S1 H 0.1898 0.6969 0.1487 0.055 Uiso 1 1 calc R
H9S2 H 0.1561 0.6460 0.1525 0.055 Uiso 1 1 calc R
C10S C 0.1619(2) 0.7412(5) 0.2004(4) 0.058(3) Uiso 1 1 d .
H10A H 0.1529 0.7236 0.2323 0.070 Uiso 1 1 calc R
H10B H 0.1821 0.7780 0.2175 0.070 Uiso 1 1 calc R
C11S C 0.1300(2) 0.7767(5) 0.1525(4) 0.057(3) Uiso 1 1 d .
H11B H 0.1089 0.7411 0.1385 0.069 Uiso 1 1 calc R
H11C H 0.1384 0.7886 0.1187 0.069 Uiso 1 1 calc R
C12S C 0.1159(3) 0.8474(5) 0.1731(4) 0.070(3) Uiso 1 1 d .
H12B H 0.1129 0.8387 0.2115 0.106 Uiso 1 1 d R
H12C H 0.0916 0.8616 0.1441 0.106 Uiso 1 1 d R
H12D H 0.1342 0.8872 0.1768 0.106 Uiso 1 1 d R
C13S C 0.2350(2) 0.6757(5) 0.2642(4) 0.056(3) Uiso 1 1 d .
H13A H 0.2527 0.6431 0.2938 0.068 Uiso 1 1 calc R
H13B H 0.2224 0.7076 0.2854 0.068 Uiso 1 1 calc R
C14S C 0.2579(3) 0.7255(5) 0.2358(5) 0.068(3) Uiso 1 1 d .
H14B H 0.2720 0.6946 0.2164 0.082 Uiso 1 1 calc R
H14C H 0.2407 0.7584 0.2057 0.082 Uiso 1 1 calc R
C15S C 0.2851(3) 0.7715(6) 0.2853(5) 0.075(3) Uiso 1 1 d .
H15B H 0.2711 0.7952 0.3085 0.090 Uiso 1 1 calc R
H15C H 0.3042 0.7382 0.3120 0.090 Uiso 1 1 calc R
C16S C 0.3050(3) 0.8304(6) 0.2625(5) 0.099(4) Uiso 1 1 d .
H16B H 0.3209 0.8071 0.2427 0.149 Uiso 1 1 d R
H16C H 0.3206 0.8603 0.2957 0.149 Uiso 1 1 d R
H16D H 0.2863 0.8621 0.2344 0.149 Uiso 1 1 d R
C17S C 1.0159(3) 0.8302(5) 0.2138(4) 0.060(3) Uiso 1 1 d .
H17A H 0.9948 0.8055 0.1832 0.072 Uiso 1 1 calc R
H17B H 1.0285 0.8628 0.1931 0.072 Uiso 1 1 calc R
C18S C 1.0428(3) 0.7732(5) 0.2451(5) 0.070(3) Uiso 1 1 d .
H18B H 1.0344 0.7513 0.2762 0.084 Uiso 1 1 calc R
H18C H 1.0676 0.7966 0.2647 0.084 Uiso 1 1 calc R
C19S C 1.0472(3) 0.7118(6) 0.2045(5) 0.079(3) Uiso 1 1 d .
H19B H 1.0554 0.7338 0.1731 0.094 Uiso 1 1 calc R
H19C H 1.0225 0.6881 0.1852 0.094 Uiso 1 1 calc R
C20S C 1.0756(3) 0.6526(6) 0.2368(5) 0.092(4) Uiso 1 1 d .
H20A H 1.1006 0.6751 0.2540 0.138 Uiso 1 1 d R
H20B H 1.0766 0.6138 0.2089 0.138 Uiso 1 1 d R
H20C H 1.0679 0.6310 0.2683 0.138 Uiso 1 1 d R
C21S C 0.9698(3) 0.9236(5) 0.2079(5) 0.069(3) Uiso 1 1 d .
H21B H 0.9488 0.8908 0.1856 0.083 Uiso 1 1 calc R
H21C H 0.9800 0.9465 0.1791 0.083 Uiso 1 1 calc R
C22S C 0.9543(4) 0.9841(7) 0.2365(6) 0.119(5) Uiso 1 1 d .
H22B H 0.9488 0.9638 0.2710 0.143 Uiso 1 1 calc R
H22C H 0.9733 1.0238 0.2507 0.143 Uiso 1 1 calc R
C23S C 0.9196(4) 1.0148(8) 0.1940(7) 0.125(5) Uiso 1 1 d .
H23A H 0.9189 1.0688 0.2005 0.150 Uiso 1 1 calc R
H23B H 0.9198 1.0068 0.1533 0.150 Uiso 1 1 calc R
C24S C 0.8884(5) 0.9829(9) 0.1997(8) 0.169(7) Uiso 1 1 d .
H24A H 0.8723 0.9637 0.1614 0.254 Uiso 1 1 d R
H24B H 0.8744 1.0193 0.2141 0.254 Uiso 1 1 d R
H24C H 0.8962 0.9420 0.2280 0.254 Uiso 1 1 d R
C25S C 0.9249(5) 0.7687(8) 0.7685(8) 0.134(6) Uiso 1 1 d .
H25S H 0.9330 0.7605 0.8100 0.161 Uiso 1 1 calc R
C26S C 0.8684(5) 0.8396(11) 0.7690(9) 0.210(9) Uiso 1 1 d .
H26A H 0.8456 0.8112 0.7655 0.316 Uiso 1 1 d R
H26B H 0.8612 0.8882 0.7504 0.316 Uiso 1 1 d R
H26C H 0.8833 0.8462 0.8108 0.316 Uiso 1 1 d R
C27S C 0.8732(3) 0.7953(7) 0.6729(5) 0.098(4) Uiso 1 1 d .
H27A H 0.8924 0.7870 0.6545 0.147 Uiso 1 1 d R
H27B H 0.8603 0.8423 0.6587 0.147 Uiso 1 1 d R
H27C H 0.8548 0.7548 0.6623 0.147 Uiso 1 1 d R
N1 N 0.32190(17) 0.4972(3) 0.9600(3) 0.0401(18) Uani 1 1 d .
N1A N 0.06747(18) 0.7546(3) 0.9382(3) 0.0348(16) Uani 1 1 d .
N1S N 0.20550(19) 0.6281(4) 0.2206(3) 0.0486(19) Uani 1 1 d .
N2S N 1.0000 0.8773(5) 0.2500 0.050(3) Uani 1 2 d S
N3S N 0.8914(3) 0.7984(6) 0.7387(5) 0.117(4) Uiso 1 1 d .
O1 O 0.20719(14) 0.6167(3) 0.8711(3) 0.0551(17) Uani 1 1 d .
O2 O 0.27571(13) 0.6808(3) 0.9231(2) 0.0330(13) Uani 1 1 d .
O3 O 0.24403(13) 0.6040(3) 0.9887(2) 0.0355(14) Uani 1 1 d .
O4 O 0.28100(14) 0.8262(3) 0.9333(2) 0.0381(14) Uani 1 1 d .
O5 O 0.34580(14) 0.7434(3) 0.9766(3) 0.0434(15) Uani 1 1 d .
O6 O 0.31119(12) 0.6656(2) 1.0394(2) 0.0296(12) Uani 1 1 d .
O7 O 0.28062(16) 0.5885(3) 1.1077(3) 0.0573(17) Uani 1 1 d .
O8 O 0.2500 0.7500 1.0000 0.0220(16) Uani 1 2 d S
O9 O 0.28651(14) 0.7367(3) 1.1151(2) 0.0398(14) Uani 1 1 d .
O10 O 0.31713(13) 0.8122(3) 1.0488(2) 0.0390(14) Uani 1 1 d .
O11 O 0.27616(17) 0.4426(3) 0.8819(3) 0.0583(18) Uani 1 1 d .
O1A O 0.01690(15) 0.8132(3) 1.0795(2) 0.0405(14) Uani 1 1 d .
O2A O -0.01080(13) 0.8587(2) 0.9667(2) 0.0282(12) Uani 1 1 d .
O3A O 0.05628(13) 0.9048(2) 1.0328(2) 0.0289(12) Uani 1 1 d .
O4A O 0.02985(13) 0.9587(2) 1.1126(2) 0.0320(13) Uani 1 1 d .
O5A O -0.04108(14) 0.9025(3) 0.8501(2) 0.0387(14) Uani 1 1 d .
O6A O 0.02786(13) 0.9455(2) 0.9199(2) 0.0295(12) Uani 1 1 d .
O7A O 0.09796(13) 0.9933(3) 0.9863(2) 0.0373(14) Uani 1 1 d .
O8A O 0.06830(13) 1.0474(2) 1.0639(2) 0.0313(12) Uani 1 1 d .
O9A O 0.0000 1.0000 1.0000 0.0220(16) Uani 1 2 d S
O10A O 0.03817(13) 1.0874(3) 0.9512(2) 0.0325(13) Uani 1 1 d .
O11A O 0.02278(18) 0.6998(4) 0.8614(3) 0.082(2) Uani 1 1 d .
O1S O 1.0000 0.7034(4) 0.7500 0.051(2) Uiso 1 2 d S
O2S O 0.9435(3) 0.7537(6) 0.7395(6) 0.169(5) Uiso 1 1 d .
V1 V 0.22299(4) 0.67748(7) 0.92158(6) 0.0385(4) Uani 1 1 d .
V2 V 0.30636(4) 0.75360(7) 0.98765(6) 0.0331(4) Uani 1 1 d .
V3 V 0.26484(4) 0.65728(7) 1.06464(6) 0.0376(4) Uani 1 1 d .
V1A V 0.00704(4) 0.89239(7) 1.04917(6) 0.0300(4) Uani 1 1 d .
V2A V -0.02574(3) 0.94859(7) 0.91036(6) 0.0306(4) Uani 1 1 d .
V3A V 0.05819(3) 1.00237(7) 0.99624(6) 0.0302(4) Uani 1 1 d .

loop_
_atom_site_aniso_label
_atom_site_aniso_U_11
_atom_site_aniso_U_22
_atom_site_aniso_U_33
_atom_site_aniso_U_23
_atom_site_aniso_U_13
_atom_site_aniso_U_12
C1 0.036(5) 0.033(5) 0.050(6) -0.011(4) 0.018(4) 0.004(4)
C2 0.041(5) 0.013(4) 0.076(7) -0.006(4) 0.025(5) 0.000(4)
C3 0.024(4) 0.024(4) 0.054(6) 0.005(4) 0.020(4) 0.007(3)
C4 0.023(4) 0.022(4) 0.044(5) -0.005(4) 0.010(4) 0.002(3)
C5 0.030(5) 0.036(5) 0.076(7) -0.009(5) 0.017(5) -0.003(4)
C6 0.048(6) 0.032(5) 0.093(8) -0.025(5) 0.029(5) -0.003(4)
C7 0.048(5) 0.037(5) 0.047(6) -0.015(4) 0.015(5) 0.002(4)
C8 0.039(5) 0.048(6) 0.058(6) -0.015(5) 0.012(5) 0.006(4)
C9 0.039(5) 0.043(6) 0.042(5) 0.001(4) 0.011(4) 0.003(4)
C10 0.050(6) 0.055(7) 0.044(6) 0.000(5) 0.015(5) -0.002(5)
C11 0.047(6) 0.067(7) 0.051(6) 0.010(6) 0.010(5) -0.014(6)
C12 0.038(6) 0.059(7) 0.047(6) 0.002(5) 0.008(5) -0.001(5)
C13 0.072(7) 0.045(6) 0.056(7) -0.001(5) 0.013(6) -0.024(6)
C14 0.071(7) 0.048(7) 0.057(7) 0.008(6) 0.010(6) -0.017(6)
C15 0.070(7) 0.042(6) 0.042(6) 0.005(5) 0.006(5) -0.010(5)
C16 0.092(8) 0.023(5) 0.064(7) 0.013(5) 0.014(6) 0.007(6)
C17 0.084(8) 0.045(7) 0.078(8) 0.003(6) 0.025(7) 0.013(6)
C18 0.056(6) 0.033(6) 0.088(8) -0.008(6) 0.012(6) 0.003(5)
C19 0.057(6) 0.028(5) 0.054(6) -0.004(4) 0.019(5) -0.001(5)
C20 0.046(6) 0.035(5) 0.072(7) -0.003(5) 0.023(5) -0.012(5)
C21 0.049(6) 0.027(5) 0.052(6) 0.009(4) 0.017(5) 0.002(4)
C22 0.045(6) 0.038(5) 0.039(5) -0.001(4) 0.007(4) 0.004(4)
C23 0.051(6) 0.031(5) 0.044(6) 0.003(4) 0.013(5) 0.000(4)
C24 0.063(6) 0.031(5) 0.032(5) -0.001(4) 0.015(4) -0.015(5)
C1A 0.045(5) 0.018(4) 0.038(5) -0.009(4) 0.018(4) -0.003(4)
C2A 0.028(4) 0.024(4) 0.044(5) 0.001(4) 0.016(4) 0.002(3)
C3A 0.033(5) 0.027(4) 0.038(5) 0.000(4) 0.020(4) 0.006(4)
C4A 0.028(4) 0.018(4) 0.039(5) -0.003(4) 0.012(4) 0.001(3)
C5A 0.038(6) 0.061(7) 0.077(8) -0.003(6) 0.023(6) -0.001(5)
C6A 0.051(6) 0.046(6) 0.071(7) -0.010(5) 0.031(5) 0.015(5)
C7A 0.059(6) 0.027(5) 0.066(7) -0.012(5) 0.034(5) -0.005(4)
C8A 0.050(6) 0.030(5) 0.064(6) -0.009(5) 0.030(5) 0.004(4)
C9A 0.048(6) 0.033(5) 0.054(6) -0.006(4) 0.028(5) -0.008(4)
C10A 0.041(5) 0.034(5) 0.043(5) -0.006(4) 0.015(4) -0.005(4)
C11A 0.050(6) 0.034(5) 0.058(6) -0.005(5) 0.026(5) -0.007(5)
C12A 0.045(5) 0.038(5) 0.058(6) -0.006(5) 0.029(5) -0.013(4)
C13A 0.045(6) 0.038(5) 0.053(6) -0.003(5) 0.024(5) -0.005(4)
C14A 0.062(7) 0.047(6) 0.083(8) 0.000(6) 0.030(6) 0.009(5)
C15A 0.059(7) 0.046(7) 0.101(9) 0.000(6) 0.016(7) 0.010(5)
C16A 0.077(8) 0.038(6) 0.073(8) 0.002(5) 0.012(6) 0.014(6)
C17A 0.067(7) 0.035(5) 0.045(6) 0.004(5) 0.021(5) -0.004(5)
C18A 0.065(7) 0.043(6) 0.062(7) 0.010(5) 0.014(6) -0.004(5)
C19A 0.063(7) 0.046(6) 0.059(7) 0.011(5) 0.023(5) -0.012(5)
C20A 0.055(6) 0.039(5) 0.041(6) -0.005(5) 0.019(5) 0.003(5)
C21A 0.054(6) 0.054(6) 0.056(6) -0.005(5) 0.026(5) -0.023(5)
C22A 0.055(6) 0.058(7) 0.067(7) -0.018(6) 0.034(5) -0.001(5)
C23A 0.041(5) 0.042(5) 0.041(5) -0.004(4) 0.018(4) -0.011(4)
C24A 0.055(6) 0.043(6) 0.041(6) -0.005(5) 0.018(5) -0.006(5)
N1 0.040(4) 0.018(4) 0.068(5) -0.016(4) 0.026(4) -0.004(3)
N1A 0.048(4) 0.021(4) 0.040(4) -0.013(3) 0.020(3) 0.003(3)
N1S 0.060(5) 0.041(4) 0.039(4) 0.007(4) 0.009(4) 0.009(4)
N2S 0.083(8) 0.045(6) 0.028(6) 0.000 0.025(6) 0.000
O1 0.036(3) 0.061(4) 0.058(4) -0.028(3) 0.003(3) 0.010(3)
O2 0.038(3) 0.028(3) 0.036(3) 0.001(3) 0.016(3) 0.010(2)
O3 0.025(3) 0.021(3) 0.065(4) -0.003(3) 0.021(3) -0.002(2)
O4 0.040(3) 0.022(3) 0.063(4) 0.009(3) 0.032(3) 0.003(2)
O5 0.032(3) 0.029(3) 0.080(5) -0.001(3) 0.033(3) -0.003(2)
O6 0.027(3) 0.018(3) 0.044(3) -0.001(2) 0.012(2) 0.003(2)
O7 0.074(4) 0.045(4) 0.065(4) 0.025(3) 0.038(4) 0.022(3)
O8 0.019(4) 0.017(4) 0.029(4) -0.002(3) 0.008(3) -0.002(3)
O9 0.045(3) 0.047(4) 0.025(3) -0.001(3) 0.009(3) 0.013(3)
O10 0.027(3) 0.021(3) 0.066(4) -0.013(3) 0.011(3) -0.003(2)
O11 0.047(4) 0.049(4) 0.080(5) -0.028(4) 0.022(4) 0.001(3)
O1A 0.060(4) 0.023(3) 0.045(4) 0.007(3) 0.026(3) 0.006(3)
O2A 0.034(3) 0.015(3) 0.038(3) 0.000(2) 0.016(3) 0.003(2)
O3A 0.032(3) 0.016(3) 0.038(3) 0.000(2) 0.011(2) 0.003(2)
O4A 0.040(3) 0.023(3) 0.035(3) 0.004(3) 0.016(3) 0.006(2)
O5A 0.047(3) 0.032(3) 0.034(3) -0.005(3) 0.009(3) 0.002(3)
O6A 0.032(3) 0.019(3) 0.040(3) 0.003(2) 0.015(3) 0.006(2)
O7A 0.028(3) 0.026(3) 0.060(4) -0.003(3) 0.018(3) -0.005(2)
O8A 0.029(3) 0.023(3) 0.039(3) -0.005(3) 0.008(2) 0.000(2)
O9A 0.025(4) 0.013(3) 0.029(4) 0.004(3) 0.011(3) -0.004(3)
O10A 0.037(3) 0.025(3) 0.044(3) 0.003(3) 0.025(3) -0.001(2)
O11A 0.040(4) 0.092(6) 0.104(6) -0.053(5) 0.010(4) 0.011(4)
V1 0.0321(8) 0.0354(8) 0.0422(9) -0.0151(7) 0.0051(7) 0.0031(7)
V2 0.0303(8) 0.0208(7) 0.0537(10) -0.0010(7) 0.0213(7) -0.0021(6)
V3 0.0455(9) 0.0290(8) 0.0457(9) 0.0101(7) 0.0248(7) 0.0093(7)
V1A 0.0381(8) 0.0190(7) 0.0363(8) 0.0058(6) 0.0170(7) 0.0033(6)
V2A 0.0324(8) 0.0234(7) 0.0339(8) -0.0010(6) 0.0084(6) 0.0026(6)
V3A 0.0273(7) 0.0201(7) 0.0464(9) -0.0016(7) 0.0165(6) -0.0020(6)

loop_
_atom_type_symbol
_atom_type_description
_atom_type_scat_dispersion_real
_atom_type_scat_dispersion_imag
_atom_type_scat_source
C C 0.0033 0.0016 'International Tables Vol C Tables 4.2.6.8 and 6.1.1.4'
H H 0.0000 0.0000 'International Tables Vol C Tables 4.2.6.8 and 6.1.1.4'
N N 0.0061 0.0033 'International Tables Vol C Tables 4.2.6.8 and 6.1.1.4'
O O 0.0106 0.0060 'International Tables Vol C Tables 4.2.6.8 and 6.1.1.4'
V V 0.3005 0.5294 'International Tables Vol C Tables 4.2.6.8 and 6.1.1.4'

loop_
_geom_angle_atom_site_label_1
_geom_angle_atom_site_label_2
_geom_angle_atom_site_label_3
_geom_angle
_geom_angle_site_symmetry_1
_geom_angle_site_symmetry_3
O2 C1 C4 111.6(6) . .
O2 C1 H1A 109.3 . .
C4 C1 H1A 109.3 . .
O2 C1 H1B 109.3 . .
C4 C1 H1B 109.3 . .
H1A C1 H1B 108.0 . .
O3 C2 C4 111.5(6) . .
O3 C2 H2A 109.3 . .
C4 C2 H2A 109.3 . .
O3 C2 H2B 109.3 . .
C4 C2 H2B 109.3 . .
H2A C2 H2B 108.0 . .
O6 C3 C4 112.5(6) . .
O6 C3 H3A 109.1 . .
C4 C3 H3A 109.1 . .
O6 C3 H3B 109.1 . .
C4 C3 H3B 109.1 . .
H3A C3 H3B 107.8 . .
N1 C4 C2 113.2(6) . .
N1 C4 C1 108.1(6) . .
C2 C4 C1 112.1(6) . .
N1 C4 C3 103.5(6) . .
C2 C4 C3 109.1(6) . .
C1 C4 C3 110.4(6) . .
O11 C5 N1 125.9(8) . .
O11 C5 C6 120.4(8) . .
N1 C5 C6 113.7(7) . .
C7 C6 C5 113.0(7) . .
C7 C6 H6A 109.0 . .
C5 C6 H6A 109.0 . .
C7 C6 H6B 109.0 . .
C5 C6 H6B 109.0 . .
H6A C6 H6B 107.8 . .
C6 C7 C8 110.3(7) . .
C6 C7 H7A 109.6 . .
C8 C7 H7A 109.6 . .
C6 C7 H7B 109.6 . .
C8 C7 H7B 109.6 . .
H7A C7 H7B 108.1 . .
C7 C8 C9 117.1(7) . .
C7 C8 H8A 108.0 . .
C9 C8 H8A 108.0 . .
C7 C8 H8B 108.0 . .
C9 C8 H8B 108.0 . .
H8A C8 H8B 107.3 . .
C10 C9 C22 118.5(8) . .
C10 C9 C8 122.9(8) . .
C22 C9 C8 118.6(7) . .
C11 C10 C9 121.1(9) . .
C11 C10 H10 119.4 . .
C9 C10 H10 119.4 . .
C12 C11 C10 122.3(9) . .
C12 C11 H11 118.9 . .
C10 C11 H11 118.9 . .
C11 C12 C23 117.0(9) . .
C11 C12 C13 123.1(9) . .
C23 C12 C13 119.9(9) . .
C14 C13 C12 121.0(9) . .
C14 C13 H13 119.5 . .
C12 C13 H13 119.5 . .
C13 C14 C15 123.0(9) . .
C13 C14 H14 118.5 . .
C15 C14 H14 118.5 . .
C16 C15 C14 124.6(9) . .
C16 C15 C24 119.4(9) . .
C14 C15 C24 116.0(9) . .
C15 C16 C17 122.4(9) . .
C15 C16 H16 118.8 . .
C17 C16 H16 118.8 . .
C16 C17 C18 120.6(10) . .
C16 C17 H17 119.7 . .
C18 C17 H17 119.7 . .
C17 C18 C19 120.0(9) . .
C17 C18 H18 120.0 . .
C19 C18 H18 120.0 . .
C18 C19 C24 120.9(8) . .
C18 C19 C20 122.1(8) . .
C24 C19 C20 117.1(8) . .
C21 C20 C19 121.4(8) . .
C21 C20 H20 119.3 . .
C19 C20 H20 119.3 . .
C20 C21 C22 121.0(8) . .
C20 C21 H21 119.5 . .
C22 C21 H21 119.5 . .
C23 C22 C9 118.7(8) . .
C23 C22 C21 119.6(8) . .
C9 C22 C21 121.7(8) . .
C22 C23 C12 122.4(8) . .
C22 C23 C24 119.8(8) . .
C12 C23 C24 117.8(8) . .
C23 C24 C19 121.1(7) . .
C23 C24 C15 122.1(8) . .
C19 C24 C15 116.7(8) . .
O2A C1A C4A 110.3(5) . .
O2A C1A H1A1 109.6 . .
C4A C1A H1A1 109.6 . .
O2A C1A H1A2 109.6 . .
C4A C1A H1A2 109.6 . .
H1A1 C1A H1A2 108.1 . .
O3A C2A C4A 112.1(6) . .
O3A C2A H2A1 109.2 . .
C4A C2A H2A1 109.2 . .
O3A C2A H2A2 109.2 . .
C4A C2A H2A2 109.2 . .
H2A1 C2A H2A2 107.9 . .
O6A C3A C4A 111.1(6) . .
O6A C3A H3A1 109.4 . .
C4A C3A H3A1 109.4 . .
O6A C3A H3A2 109.4 . .
C4A C3A H3A2 109.4 . .
H3A1 C3A H3A2 108.0 . .
N1A C4A C3A 109.2(6) . .
N1A C4A C1A 112.6(6) . .
C3A C4A C1A 112.1(6) . .
N1A C4A C2A 102.6(6) . .
C3A C4A C2A 110.8(6) . .
C1A C4A C2A 109.3(6) . .
O11A C5A N1A 125.0(9) . .
O11A C5A C6A 120.3(9) . .
N1A C5A C6A 114.7(8) . .
C7A C6A C5A 115.1(7) . .
C7A C6A H6A1 108.5 . .
C5A C6A H6A1 108.5 . .
C7A C6A H6A2 108.5 . .
C5A C6A H6A2 108.5 . .
H6A1 C6A H6A2 107.5 . .
C6A C7A C8A 109.7(7) . .
C6A C7A H7A1 109.7 . .
C8A C7A H7A1 109.7 . .
C6A C7A H7A2 109.7 . .
C8A C7A H7A2 109.7 . .
H7A1 C7A H7A2 108.2 . .
C9A C8A C7A 116.8(7) . .
C9A C8A H8A1 108.1 . .
C7A C8A H8A1 108.1 . .
C9A C8A H8A2 108.1 . .
C7A C8A H8A2 108.1 . .
H8A1 C8A H8A2 107.3 . .
C22A C9A C10A 119.4(8) . .
C22A C9A C8A 121.4(8) . .
C10A C9A C8A 119.2(7) . .
C9A C10A C11A 123.1(8) . .
C9A C10A C23A 119.4(7) . .
C11A C10A C23A 117.4(7) . .
C12A C11A C10A 122.3(8) . .
C12A C11A H11A 118.8 . .
C10A C11A H11A 118.8 . .
C11A C12A C13A 121.3(8) . .
C11A C12A H12A 119.4 . .
C13A C12A H12A 119.4 . .
C14A C13A C12A 122.3(8) . .
C14A C13A C24A 119.1(8) . .
C12A C13A C24A 118.5(8) . .
C13A C14A C15A 120.6(9) . .
C13A C14A H14A 119.7 . .
C15A C14A H14A 119.7 . .
C16A C15A C14A 119.9(9) . .
C16A C15A H15A 120.1 . .
C14A C15A H15A 120.1 . .
C15A C16A C17A 122.5(9) . .
C15A C16A H16A 118.7 . .
C17A C16A H16A 118.7 . .
C16A C17A C18A 122.5(9) . .
C16A C17A C24A 117.6(9) . .
C18A C17A C24A 119.8(9) . .
C19A C18A C17A 121.7(9) . .
C19A C18A H18A 119.2 . .
C17A C18A H18A 119.2 . .
C18A C19A C20A 120.4(9) . .
C18A C19A H19A 119.8 . .
C20A C19A H19A 119.8 . .
C21A C20A C19A 124.2(9) . .
C21A C20A C23A 116.0(8) . .
C19A C20A C23A 119.8(8) . .
C20A C21A C22A 123.6(8) . .
C20A C21A H21A 118.2 . .
C22A C21A H21A 118.2 . .
C9A C22A C21A 120.5(8) . .
C9A C22A H22A 119.7 . .
C21A C22A H22A 119.7 . .
C24A C23A C20A 118.7(8) . .
C24A C23A C10A 120.3(7) . .
C20A C23A C10A 121.0(8) . .
C17A C24A C13A 120.3(8) . .
C17A C24A C23A 119.6(8) . .
C13A C24A C23A 120.1(8) . .
N1S C1S C2S 113.3(7) . .
N1S C1S H1S1 108.9 . .
C2S C1S H1S1 108.9 . .
N1S C1S H1S2 108.9 . .
C2S C1S H1S2 108.9 . .
H1S1 C1S H1S2 107.7 . .
C3S C2S C1S 108.6(8) . .
C3S C2S H2S1 110.0 . .
C1S C2S H2S1 110.0 . .
C3S C2S H2S2 110.0 . .
C1S C2S H2S2 110.0 . .
H2S1 C2S H2S2 108.3 . .
C2S C3S C4S 108.9(9) . .
C2S C3S H3S1 109.9 . .
C4S C3S H3S1 109.9 . .
C2S C3S H3S2 109.9 . .
C4S C3S H3S2 109.9 . .
H3S1 C3S H3S2 108.3 . .
C3S C4S H4S1 109.6 . .
C3S C4S H4S2 109.4 . .
H4S1 C4S H4S2 109.5 . .
C3S C4S H4S3 109.4 . .
H4S1 C4S H4S3 109.5 . .
H4S2 C4S H4S3 109.5 . .
C6S C5S N1S 114.0(7) . .
C6S C5S H5S1 108.8 . .
N1S C5S H5S1 108.8 . .
C6S C5S H5S2 108.8 . .
N1S C5S H5S2 108.8 . .
H5S1 C5S H5S2 107.7 . .
C5S C6S C7S 108.7(8) . .
C5S C6S H6S1 110.0 . .
C7S C6S H6S1 110.0 . .
C5S C6S H6S2 110.0 . .
C7S C6S H6S2 110.0 . .
H6S1 C6S H6S2 108.3 . .
C6S C7S C8S 110.6(8) . .
C6S C7S H7S1 109.5 . .
C8S C7S H7S1 109.5 . .
C6S C7S H7S2 109.5 . .
C8S C7S H7S2 109.5 . .
H7S1 C7S H7S2 108.1 . .
C7S C8S H8S1 109.5 . .
C7S C8S H8S2 109.4 . .
H8S1 C8S H8S2 109.5 . .
C7S C8S H8S3 109.5 . .
H8S1 C8S H8S3 109.5 . .
H8S2 C8S H8S3 109.5 . .
C10S C9S N1S 116.7(7) . .
C10S C9S H9S1 108.1 . .
N1S C9S H9S1 108.1 . .
C10S C9S H9S2 108.1 . .
N1S C9S H9S2 108.1 . .
H9S1 C9S H9S2 107.3 . .
C11S C10S C9S 110.4(8) . .
C11S C10S H10A 109.6 . .
C9S C10S H10A 109.6 . .
C11S C10S H10B 109.6 . .
C9S C10S H10B 109.6 . .
H10A C10S H10B 108.1 . .
C10S C11S C12S 112.7(8) . .
C10S C11S H11B 109.1 . .
C12S C11S H11B 109.1 . .
C10S C11S H11C 109.1 . .
C12S C11S H11C 109.1 . .
H11B C11S H11C 107.8 . .
C11S C12S H12B 109.5 . .
C11S C12S H12C 109.4 . .
H12B C12S H12C 109.5 . .
C11S C12S H12D 109.5 . .
H12B C12S H12D 109.5 . .
H12C C12S H12D 109.5 . .
N1S C13S C14S 114.4(7) . .
N1S C13S H13A 108.7 . .
C14S C13S H13A 108.7 . .
N1S C13S H13B 108.7 . .
C14S C13S H13B 108.7 . .
H13A C13S H13B 107.6 . .
C15S C14S C13S 107.6(8) . .
C15S C14S H14B 110.2 . .
C13S C14S H14B 110.2 . .
C15S C14S H14C 110.2 . .
C13S C14S H14C 110.2 . .
H14B C14S H14C 108.5 . .
C16S C15S C14S 112.9(9) . .
C16S C15S H15B 109.0 . .
C14S C15S H15B 109.0 . .
C16S C15S H15C 109.0 . .
C14S C15S H15C 109.0 . .
H15B C15S H15C 107.8 . .
C15S C16S H16B 109.5 . .
C15S C16S H16C 109.4 . .
H16B C16S H16C 109.5 . .
C15S C16S H16D 109.5 . .
H16B C16S H16D 109.5 . .
H16C C16S H16D 109.5 . .
C18S C17S N2S 116.9(8) . .
C18S C17S H17A 108.1 . .
N2S C17S H17A 108.1 . .
C18S C17S H17B 108.1 . .
N2S C17S H17B 108.1 . .
H17A C17S H17B 107.3 . .
C17S C18S C19S 113.0(9) . .
C17S C18S H18B 109.0 . .
C19S C18S H18B 109.0 . .
C17S C18S H18C 109.0 . .
C19S C18S H18C 109.0 . .
H18B C18S H18C 107.8 . .
C18S C19S C20S 113.3(9) . .
C18S C19S H19B 108.9 . .
C20S C19S H19B 108.9 . .
C18S C19S H19C 108.9 . .
C20S C19S H19C 108.9 . .
H19B C19S H19C 107.7 . .
C19S C20S H20A 109.5 . .
C19S C20S H20B 109.6 . .
H20A C20S H20B 109.5 . .
C19S C20S H20C 109.4 . .
H20A C20S H20C 109.5 . .
H20B C20S H20C 109.5 . .
N2S C21S C22S 114.9(9) . .
N2S C21S H21B 108.5 . .
C22S C21S H21B 108.5 . .
N2S C21S H21C 108.5 . .
C22S C21S H21C 108.5 . .
H21B C21S H21C 107.5 . .
C23S C22S C21S 110.4(12) . .
C23S C22S H22B 109.6 . .
C21S C22S H22B 109.6 . .
C23S C22S H22C 109.6 . .
C21S C22S H22C 109.6 . .
H22B C22S H22C 108.1 . .
C24S C23S C22S 111.5(14) . .
C24S C23S H23A 109.3 . .
C22S C23S H23A 109.3 . .
C24S C23S H23B 109.3 . .
C22S C23S H23B 109.3 . .
H23A C23S H23B 108.0 . .
C23S C24S H24A 109.8 . .
C23S C24S H24B 109.9 . .
H24A C24S H24B 109.5 . .
C23S C24S H24C 108.7 . .
H24A C24S H24C 109.5 . .
H24B C24S H24C 109.5 . .
O2S C25S N3S 114.8(18) . .
O2S C25S H25S 122.6 . .
N3S C25S H25S 122.6 . .
N3S C26S H26A 109.4 . .
N3S C26S H26B 109.7 . .
H26A C26S H26B 109.5 . .
N3S C26S H26C 109.3 . .
H26A C26S H26C 109.5 . .
H26B C26S H26C 109.5 . .
N3S C27S H27A 109.6 . .
N3S C27S H27B 109.3 . .
H27A C27S H27B 109.5 . .
N3S C27S H27C 109.5 . .
H27A C27S H27C 109.5 . .
H27B C27S H27C 109.5 . .
C5 N1 C4 124.0(7) . .
C5A N1A C4A 127.7(7) . .
C9S N1S C1S 106.9(6) . .
C9S N1S C13S 109.4(6) . .
C1S N1S C13S 113.4(7) . .
C9S N1S C5S 111.2(7) . .
C1S N1S C5S 110.2(6) . .
C13S N1S C5S 105.9(6) . .
C17S N2S C17S 109.7(10) 2_755 .
C17S N2S C21S 107.0(5) 2_755 2_755
C17S N2S C21S 110.6(5) . 2_755
C17S N2S C21S 110.6(5) 2_755 .
C17S N2S C21S 107.0(5) . .
C21S N2S C21S 112.1(10) 2_755 .
C25S N3S C27S 124.5(13) . .
C25S N3S C26S 122.2(15) . .
C27S N3S C26S 113.2(12) . .
C1 O2 V1 119.2(4) . .
C1 O2 V2 117.7(4) . .
V1 O2 V2 109.8(2) . .
C2 O3 V3 119.8(5) . .
C2 O3 V1 117.4(5) . .
V3 O3 V1 110.0(2) . .
V3 O4 V2 111.9(3) 7_567 .
C3 O6 V2 119.5(4) . .
C3 O6 V3 117.1(4) . .
V2 O6 V3 109.8(2) . .
V3 O8 V3 180.0 7_567 .
V3 O8 V1 85.28(5) 7_567 .
V3 O8 V1 94.72(5) . .
V3 O8 V1 94.72(5) 7_567 7_567
V3 O8 V1 85.28(5) . 7_567
V1 O8 V1 180.0 . 7_567
V3 O8 V2 84.97(5) 7_567 .
V3 O8 V2 95.03(5) . .
V1 O8 V2 95.06(5) . .
V1 O8 V2 84.94(5) 7_567 .
V3 O8 V2 95.03(5) 7_567 7_567
V3 O8 V2 84.97(5) . 7_567
V1 O8 V2 84.94(5) . 7_567
V1 O8 V2 95.06(5) 7_567 7_567
V2 O8 V2 179.998(1) . 7_567
V1 O9 V3 112.3(3) 7_567 .
V2 O10 V1 112.9(2) . 7_567
C1A O2A V1A 118.9(4) . .
C1A O2A V2A 119.2(4) . .
V1A O2A V2A 110.0(2) . .
C2A O3A V3A 119.4(4) . .
C2A O3A V1A 117.2(4) . .
V3A O3A V1A 110.8(2) . .
V2A O4A V1A 112.4(3) 5_577 .
C3A O6A V2A 120.9(4) . .
C3A O6A V3A 117.4(4) . .
V2A O6A V3A 109.1(2) . .
V3A O8A V2A 112.2(2) . 5_577
V3A O9A V3A 180.0 5_577 .
V3A O9A V2A 94.72(5) 5_577 5_577
V3A O9A V2A 85.29(5) . 5_577
V3A O9A V2A 85.28(5) 5_577 .
V3A O9A V2A 94.72(5) . .
V2A O9A V2A 180.00(7) 5_577 .
V3A O9A V1A 95.44(5) 5_577 5_577
V3A O9A V1A 84.56(5) . 5_577
V2A O9A V1A 94.72(5) 5_577 5_577
V2A O9A V1A 85.28(5) . 5_577
V3A O9A V1A 84.56(5) 5_577 .
V3A O9A V1A 95.44(5) . .
V2A O9A V1A 85.28(5) 5_577 .
V2A O9A V1A 94.73(5) . .
V1A O9A V1A 180.0 5_577 .
V1A O10A V3A 112.1(2) 5_577 .
O1 V1 O9 105.4(3) . 7_567
O1 V1 O10 102.3(3) . 7_567
O9 V1 O10 92.8(2) 7_567 7_567
O1 V1 O2 98.7(2) . .
O9 V1 O2 90.9(2) 7_567 .
O10 V1 O2 156.9(2) 7_567 .
O1 V1 O3 95.7(3) . .
O9 V1 O3 158.7(2) 7_567 .
O10 V1 O3 85.0(2) 7_567 .
O2 V1 O3 83.34(19) . .
O1 V1 O8 172.0(2) . .
O9 V1 O8 82.12(17) 7_567 .
O10 V1 O8 79.62(15) 7_567 .
O2 V1 O8 78.27(15) . .
O3 V1 O8 76.66(14) . .
O1 V1 V3 140.1(2) . 7_567
O9 V1 V3 35.08(17) 7_567 7_567
O10 V1 V3 88.43(15) 7_567 7_567
O2 V1 V3 81.54(14) . 7_567
O3 V1 V3 123.65(15) . 7_567
O8 V1 V3 47.16(4) . 7_567
O1 V1 V2 134.2(2) . 7_567
O9 V1 V2 86.31(17) 7_567 7_567
O10 V1 V2 32.06(15) 7_567 7_567
O2 V1 V2 125.70(15) . 7_567
O3 V1 V2 80.60(14) . 7_567
O8 V1 V2 47.61(4) . 7_567
V3 V1 V2 66.01(4) 7_567 7_567
O5 V2 O10 104.1(3) . .
O5 V2 O4 104.4(2) . .
O10 V2 O4 94.6(2) . .
O5 V2 O6 96.7(2) . .
O10 V2 O6 90.7(2) . .
O4 V2 O6 156.2(2) . .
O5 V2 O2 96.8(2) . .
O10 V2 O2 158.7(2) . .
O4 V2 O2 84.1(2) . .
O6 V2 O2 82.52(19) . .
O5 V2 O8 171.52(19) . .
O10 V2 O8 82.42(16) . .
O4 V2 O8 80.14(15) . .
O6 V2 O8 77.60(13) . .
O2 V2 O8 76.43(14) . .
O5 V2 V3 137.4(2) . 7_567
O10 V2 V3 87.02(16) . 7_567
O4 V2 V3 33.02(15) . 7_567
O6 V2 V3 124.61(14) . 7_567
O2 V2 V3 80.40(14) . 7_567
O8 V2 V3 47.24(3) . 7_567
O5 V2 V1 138.6(2) . 7_567
O10 V2 V1 35.03(16) . 7_567
O4 V2 V1 89.38(16) . 7_567
O6 V2 V1 81.80(14) . 7_567
O2 V2 V1 123.72(14) . 7_567
O8 V2 V1 47.45(4) . 7_567
V3 V2 V1 65.79(5) 7_567 7_567
O7 V3 O4 105.5(3) . 7_567
O7 V3 O9 101.0(3) . .
O4 V3 O9 94.0(2) 7_567 .
O7 V3 O3 99.4(3) . .
O4 V3 O3 91.2(2) 7_567 .
O9 V3 O3 156.8(2) . .
O7 V3 O6 94.6(2) . .
O4 V3 O6 159.7(2) 7_567 .
O9 V3 O6 84.6(2) . .
O3 V3 O6 82.81(19) . .
O7 V3 O8 171.5(2) . .
O4 V3 O8 82.81(16) 7_567 .
O9 V3 O8 80.05(16) . .
O3 V3 O8 78.15(15) . .
O6 V3 O8 77.03(13) . .
O7 V3 V2 140.3(2) . 7_567
O4 V3 V2 35.13(16) 7_567 7_567
O9 V3 V2 89.62(16) . 7_567
O3 V3 V2 81.68(14) . 7_567
O6 V3 V2 124.62(14) . 7_567
O8 V3 V2 47.80(4) . 7_567
O7 V3 V1 133.5(2) . 7_567
O4 V3 V1 86.81(16) 7_567 7_567
O9 V3 V1 32.60(15) . 7_567
O3 V3 V1 125.52(15) . 7_567
O6 V3 V1 81.12(13) . 7_567
O8 V3 V1 47.56(4) . 7_567
V2 V3 V1 66.37(4) 7_567 7_567
O1A V1A O10A 105.5(2) . 5_577
O1A V1A O4A 103.1(2) . .
O10A V1A O4A 92.8(2) 5_577 .
O1A V1A O2A 97.5(2) . .
O10A V1A O2A 93.3(2) 5_577 .
O4A V1A O2A 156.0(2) . .
O1A V1A O3A 95.8(2) . .
O10A V1A O3A 158.6(2) 5_577 .
O4A V1A O3A 83.7(2) . .
O2A V1A O3A 82.2(2) . .
O1A V1A O9A 171.1(2) . .
O10A V1A O9A 82.75(16) 5_577 .
O4A V1A O9A 79.45(14) . .
O2A V1A O9A 78.34(14) . .
O3A V1A O9A 75.89(13) . .
O1A V1A V3A 140.4(2) . 5_577
O10A V1A V3A 35.48(16) 5_577 5_577
O4A V1A V3A 89.17(14) . 5_577
O2A V1A V3A 82.53(14) . 5_577
O3A V1A V3A 123.20(14) . 5_577
O9A V1A V3A 47.48(3) . 5_577
O1A V1A V2A 135.3(2) . 5_577
O10A V1A V2A 85.67(16) 5_577 5_577
O4A V1A V2A 32.24(14) . 5_577
O2A V1A V2A 125.44(14) . 5_577
O3A V1A V2A 80.16(13) . 5_577
O9A V1A V2A 47.35(3) . 5_577
V3A V1A V2A 65.88(4) 5_577 5_577
O5A V2A O4A 104.2(2) . 5_577
O5A V2A O8A 103.1(2) . 5_577
O4A V2A O8A 94.1(2) 5_577 5_577
O5A V2A O6A 97.7(2) . .
O4A V2A O6A 92.4(2) 5_577 .
O8A V2A O6A 155.9(2) 5_577 .
O5A V2A O2A 96.9(2) . .
O4A V2A O2A 158.8(2) 5_577 .
O8A V2A O2A 83.70(19) 5_577 .
O6A V2A O2A 81.87(19) . .
O5A V2A O9A 172.58(19) . .
O4A V2A O9A 82.56(17) 5_577 .
O8A V2A O9A 79.13(15) 5_577 .
O6A V2A O9A 78.74(15) . .
O2A V2A O9A 76.26(14) . .
O5A V2A V3A 135.21(19) . 5_577
O4A V2A V3A 86.50(16) 5_577 5_577
O8A V2A V3A 32.15(14) 5_577 5_577
O6A V2A V3A 125.58(15) . 5_577
O2A V2A V3A 80.41(13) . 5_577
O9A V2A V3A 47.13(3) . 5_577
O5A V2A V1A 139.08(19) . 5_577
O4A V2A V1A 35.34(16) 5_577 5_577
O8A V2A V1A 89.43(14) 5_577 5_577
O6A V2A V1A 82.58(14) . 5_577
O2A V2A V1A 123.41(14) . 5_577
O9A V2A V1A 47.37(3) . 5_577
V3A V2A V1A 66.08(4) 5_577 5_577
O7A V3A O8A 105.4(2) . .
O7A V3A O10A 102.2(2) . .
O8A V3A O10A 94.2(2) . .
O7A V3A O3A 98.6(2) . .
O8A V3A O3A 91.8(2) . .
O10A V3A O3A 155.9(2) . .
O7A V3A O6A 94.7(2) . .
O8A V3A O6A 159.7(2) . .
O10A V3A O6A 84.4(2) . .
O3A V3A O6A 81.92(19) . .
O7A V3A O9A 170.86(19) . .
O8A V3A O9A 83.10(16) . .
O10A V3A O9A 80.18(14) . .
O3A V3A O9A 77.37(14) . .
O6A V3A O9A 76.69(13) . .
O7A V3A V1A 134.59(19) . 5_577
O8A V3A V1A 86.43(16) . 5_577
O10A V3A V1A 32.42(14) . 5_577
O3A V3A V1A 125.15(14) . 5_577
O6A V3A V1A 81.57(13) . 5_577
O9A V3A V1A 47.96(3) . 5_577
O7A V3A V2A 140.5(2) . 5_577
O8A V3A V2A 35.68(15) . 5_577
O10A V3A V2A 90.16(15) . 5_577
O3A V3A V2A 81.26(14) . 5_577
O6A V3A V2A 124.02(14) . 5_577
O9A V3A V2A 47.58(3) . 5_577
V1A V3A V2A 66.30(4) 5_577 5_577

loop_
_geom_bond_atom_site_label_1
_geom_bond_atom_site_label_2
_geom_bond_distance
_geom_bond_site_symmetry_2
C1 O2 1.435(8) .
C1 C4 1.529(10) .
C1 H1A 0.9900 .
C1 H1B 0.9900 .
C2 O3 1.441(8) .
C2 C4 1.524(10) .
C2 H2A 0.9900 .
C2 H2B 0.9900 .
C3 O6 1.445(8) .
C3 C4 1.537(10) .
C3 H3A 0.9900 .
C3 H3B 0.9900 .
C4 N1 1.476(9) .
C5 O11 1.231(9) .
C5 N1 1.351(10) .
C5 C6 1.524(11) .
C6 C7 1.499(11) .
C6 H6A 0.9900 .
C6 H6B 0.9900 .
C7 C8 1.533(10) .
C7 H7A 0.9900 .
C7 H7B 0.9900 .
C8 C9 1.539(11) .
C8 H8A 0.9900 .
C8 H8B 0.9900 .
C9 C10 1.382(11) .
C9 C22 1.418(11) .
C10 C11 1.372(12) .
C10 H10 0.9500 .
C11 C12 1.371(12) .
C11 H11 0.9500 .
C12 C23 1.404(11) .
C12 C13 1.450(12) .
C13 C14 1.329(12) .
C13 H13 0.9500 .
C14 C15 1.422(12) .
C14 H14 0.9500 .
C15 C16 1.367(12) .
C15 C24 1.457(11) .
C16 C17 1.371(13) .
C16 H16 0.9500 .
C17 C18 1.379(12) .
C17 H17 0.9500 .
C18 C19 1.392(11) .
C18 H18 0.9500 .
C19 C24 1.434(11) .
C19 C20 1.435(11) .
C20 C21 1.364(11) .
C20 H20 0.9500 .
C21 C22 1.434(11) .
C21 H21 0.9500 .
C22 C23 1.385(11) .
C23 C24 1.423(11) .
C1A O2A 1.438(8) .
C1A C4A 1.526(9) .
C1A H1A1 0.9900 .
C1A H1A2 0.9900 .
C2A O3A 1.424(8) .
C2A C4A 1.533(10) .
C2A H2A1 0.9900 .
C2A H2A2 0.9900 .
C3A O6A 1.438(8) .
C3A C4A 1.524(10) .
C3A H3A1 0.9900 .
C3A H3A2 0.9900 .
C4A N1A 1.482(9) .
C5A O11A 1.236(10) .
C5A N1A 1.318(11) .
C5A C6A 1.535(11) .
C6A C7A 1.496(11) .
C6A H6A1 0.9900 .
C6A H6A2 0.9900 .
C7A C8A 1.536(10) .
C7A H7A1 0.9900 .
C7A H7A2 0.9900 .
C8A C9A 1.524(10) .
C8A H8A1 0.9900 .
C8A H8A2 0.9900 .
C9A C22A 1.372(11) .
C9A C10A 1.394(10) .
C10A C11A 1.425(10) .
C10A C23A 1.439(10) .
C11A C12A 1.367(11) .
C11A H11A 0.9500 .
C12A C13A 1.424(11) .
C12A H12A 0.9500 .
C13A C14A 1.379(11) .
C13A C24A 1.424(11) .
C14A C15A 1.393(12) .
C14A H14A 0.9500 .
C15A C16A 1.374(13) .
C15A H15A 0.9500 .
C16A C17A 1.383(12) .
C16A H16A 0.9500 .
C17A C18A 1.407(12) .
C17A C24A 1.420(11) .
C18A C19A 1.359(12) .
C18A H18A 0.9500 .
C19A C20A 1.421(11) .
C19A H19A 0.9500 .
C20A C21A 1.363(11) .
C20A C23A 1.436(11) .
C21A C22A 1.412(12) .
C21A H21A 0.9500 .
C22A H22A 0.9500 .
C23A C24A 1.428(11) .
C1S N1S 1.512(10) .
C1S C2S 1.546(12) .
C1S H1S1 0.9900 .
C1S H1S2 0.9900 .
C2S C3S 1.527(12) .
C2S H2S1 0.9900 .
C2S H2S2 0.9900 .
C3S C4S 1.552(13) .
C3S H3S1 0.9900 .
C3S H3S2 0.9900 .
C4S H4S1 0.9800 .
C4S H4S2 0.9800 .
C4S H4S3 0.9800 .
C5S C6S 1.524(11) .
C5S N1S 1.528(10) .
C5S H5S1 0.9900 .
C5S H5S2 0.9900 .
C6S C7S 1.537(12) .
C6S H6S1 0.9900 .
C6S H6S2 0.9900 .
C7S C8S 1.542(13) .
C7S H7S1 0.9900 .
C7S H7S2 0.9900 .
C8S H8S1 0.9800 .
C8S H8S2 0.9800 .
C8S H8S3 0.9800 .
C9S C10S 1.502(11) .
C9S N1S 1.511(10) .
C9S H9S1 0.9900 .
C9S H9S2 0.9900 .
C10S C11S 1.502(12) .
C10S H10A 0.9900 .
C10S H10B 0.9900 .
C11S C12S 1.529(12) .
C11S H11B 0.9900 .
C11S H11C 0.9900 .
C12S H12B 0.9800 .
C12S H12C 0.9800 .
C12S H12D 0.9800 .
C13S N1S 1.513(10) .
C13S C14S 1.555(12) .
C13S H13A 0.9900 .
C13S H13B 0.9900 .
C14S C15S 1.528(13) .
C14S H14B 0.9900 .
C14S H14C 0.9900 .
C15S C16S 1.507(13) .
C15S H15B 0.9900 .
C15S H15C 0.9900 .
C16S H16B 0.9800 .
C16S H16C 0.9800 .
C16S H16D 0.9800 .
C17S C18S 1.463(12) .
C17S N2S 1.482(10) .
C17S H17A 0.9900 .
C17S H17B 0.9900 .
C18S C19S 1.525(13) .
C18S H18B 0.9900 .
C18S H18C 0.9900 .
C19S C20S 1.527(13) .
C19S H19B 0.9900 .
C19S H19C 0.9900 .
C20S H20A 0.9800 .
C20S H20B 0.9800 .
C20S H20C 0.9800 .
C21S N2S 1.498(10) .
C21S C22S 1.510(14) .
C21S H21B 0.9900 .
C21S H21C 0.9900 .
C22S C23S 1.469(16) .
C22S H22B 0.9900 .
C22S H22C 0.9900 .
C23S C24S 1.361(17) .
C23S H23A 0.9900 .
C23S H23B 0.9900 .
C24S H24A 0.9800 .
C24S H24B 0.9800 .
C24S H24C 0.9800 .
C25S O2S 1.176(16) .
C25S N3S 1.337(16) .
C25S H25S 0.9500 .
C26S N3S 1.506(19) .
C26S H26A 0.9800 .
C26S H26B 0.9800 .
C26S H26C 0.9800 .
C27S N3S 1.498(14) .
C27S H27A 0.9800 .
C27S H27B 0.9800 .
C27S H27C 0.9800 .
N2S C17S 1.482(10) 2_755
N2S C21S 1.498(10) 2_755
O1 V1 1.596(5) .
O2 V1 1.978(5) .
O2 V2 2.064(5) .
O3 V3 1.976(5) .
O3 V1 2.033(5) .
O4 V3 1.772(5) 7_567
O4 V2 1.872(5) .
O5 V2 1.608(5) .
O6 V2 1.989(5) .
O6 V3 2.041(5) .
O7 V3 1.599(5) .
O8 V3 2.2249(13) 7_567
O8 V3 2.2249(13) .
O8 V1 2.2393(13) .
O8 V1 2.2393(13) 7_567
O8 V2 2.2450(12) .
O8 V2 2.2451(12) 7_567
O9 V1 1.761(5) 7_567
O9 V3 1.879(5) .
O10 V2 1.745(5) .
O10 V1 1.887(5) 7_567
O1A V1A 1.593(5) .
O2A V1A 1.962(5) .
O2A V2A 2.068(5) .
O3A V3A 1.982(5) .
O3A V1A 2.038(5) .
O4A V2A 1.755(5) 5_577
O4A V1A 1.903(5) .
O5A V2A 1.601(5) .
O6A V2A 1.958(5) .
O6A V3A 2.079(5) .
O7A V3A 1.606(5) .
O8A V3A 1.741(5) .
O8A V2A 1.908(5) 5_577
O9A V3A 2.2281(12) 5_577
O9A V3A 2.2281(12) .
O9A V2A 2.2442(13) 5_577
O9A V2A 2.2442(13) .
O9A V1A 2.2451(12) 5_577
O9A V1A 2.2451(12) .
O10A V1A 1.741(5) 5_577
O10A V3A 1.885(5) .
V1 O9 1.761(5) 7_567
V1 O10 1.887(5) 7_567
V1 V3 3.0240(19) 7_567
V1 V2 3.0280(19) 7_567
V2 V3 3.0189(18) 7_567
V2 V1 3.0279(19) 7_567
V3 O4 1.772(5) 7_567
V3 V2 3.0190(18) 7_567
V3 V1 3.0240(19) 7_567
V1A O10A 1.741(5) 5_577
V1A V3A 3.0094(17) 5_577
V1A V2A 3.0409(18) 5_577
V2A O4A 1.755(5) 5_577
V2A O8A 1.908(5) 5_577
V2A V3A 3.0296(18) 5_577
V2A V1A 3.0409(18) 5_577
V3A V1A 3.0093(17) 5_577
V3A V2A 3.0297(18) 5_577

loop_
_geom_torsion_atom_site_label_1
_geom_torsion_atom_site_label_2
_geom_torsion_atom_site_label_3
_geom_torsion_atom_site_label_4
_geom_torsion
_geom_torsion_site_symmetry_1
_geom_torsion_site_symmetry_4
O3 C2 C4 N1 176.7(6) . .
O3 C2 C4 C1 -60.7(9) . .
O3 C2 C4 C3 61.9(8) . .
O2 C1 C4 N1 -174.6(6) . .
O2 C1 C4 C2 59.9(8) . .
O2 C1 C4 C3 -62.0(8) . .
O6 C3 C4 N1 176.1(6) . .
O6 C3 C4 C2 -63.0(8) . .
O6 C3 C4 C1 60.6(8) . .
O11 C5 C6 C7 -68.0(12) . .
N1 C5 C6 C7 111.0(9) . .
C5 C6 C7 C8 -175.7(7) . .
C6 C7 C8 C9 -172.4(8) . .
C7 C8 C9 C10 -0.4(12) . .
C7 C8 C9 C22 -180.0(7) . .
C22 C9 C10 C11 -1.4(13) . .
C8 C9 C10 C11 179.0(8) . .
C9 C10 C11 C12 0.5(14) . .
C10 C11 C12 C23 -0.4(14) . .
C10 C11 C12 C13 179.4(9) . .
C11 C12 C13 C14 179.5(9) . .
C23 C12 C13 C14 -0.7(14) . .
C12 C13 C14 C15 1.4(15) . .
C13 C14 C15 C16 179.5(10) . .
C13 C14 C15 C24 -2.1(14) . .
C14 C15 C16 C17 179.7(10) . .
C24 C15 C16 C17 1.3(15) . .
C15 C16 C17 C18 0.8(16) . .
C16 C17 C18 C19 -1.2(16) . .
C17 C18 C19 C24 -0.6(14) . .
C17 C18 C19 C20 -179.9(9) . .
C18 C19 C20 C21 -179.9(9) . .
C24 C19 C20 C21 0.7(13) . .
C19 C20 C21 C22 0.2(14) . .
C10 C9 C22 C23 2.2(12) . .
C8 C9 C22 C23 -178.2(8) . .
C10 C9 C22 C21 -178.6(8) . .
C8 C9 C22 C21 1.1(12) . .
C20 C21 C22 C23 -0.2(13) . .
C20 C21 C22 C9 -179.4(8) . .
C9 C22 C23 C12 -2.1(13) . .
C21 C22 C23 C12 178.6(8) . .
C9 C22 C23 C24 178.6(7) . .
C21 C22 C23 C24 -0.6(13) . .
C11 C12 C23 C22 1.2(13) . .
C13 C12 C23 C22 -178.6(8) . .
C11 C12 C23 C24 -179.5(8) . .
C13 C12 C23 C24 0.7(12) . .
C22 C23 C24 C19 1.5(13) . .
C12 C23 C24 C19 -177.7(8) . .
C22 C23 C24 C15 177.9(8) . .
C12 C23 C24 C15 -1.4(12) . .
C18 C19 C24 C23 179.1(8) . .
C20 C19 C24 C23 -1.5(12) . .
C18 C19 C24 C15 2.6(12) . .
C20 C19 C24 C15 -178.0(8) . .
C16 C15 C24 C23 -179.4(8) . .
C14 C15 C24 C23 2.1(13) . .
C16 C15 C24 C19 -2.9(12) . .
C14 C15 C24 C19 178.5(8) . .
O6A C3A C4A N1A -173.9(6) . .
O6A C3A C4A C1A 60.7(8) . .
O6A C3A C4A C2A -61.6(8) . .
O2A C1A C4A N1A 175.7(6) . .
O2A C1A C4A C3A -60.7(8) . .
O2A C1A C4A C2A 62.5(8) . .
O3A C2A C4A N1A 177.7(5) . .
O3A C2A C4A C3A 61.3(7) . .
O3A C2A C4A C1A -62.7(7) . .
O11A C5A C6A C7A -53.1(13) . .
N1A C5A C6A C7A 123.6(9) . .
C5A C6A C7A C8A -177.5(8) . .
C6A C7A C8A C9A 178.1(8) . .
C7A C8A C9A C22A 3.7(13) . .
C7A C8A C9A C10A -175.3(8) . .
C22A C9A C10A C11A -177.6(8) . .
C8A C9A C10A C11A 1.5(13) . .
C22A C9A C10A C23A 2.4(13) . .
C8A C9A C10A C23A -178.5(8) . .
C9A C10A C11A C12A 179.6(8) . .
C23A C10A C11A C12A -0.4(12) . .
C10A C11A C12A C13A 0.6(13) . .
C11A C12A C13A C14A -179.2(9) . .
C11A C12A C13A C24A 0.2(13) . .
C12A C13A C14A C15A 178.6(9) . .
C24A C13A C14A C15A -0.8(15) . .
C13A C14A C15A C16A 1.2(16) . .
C14A C15A C16A C17A -1.7(17) . .
C15A C16A C17A C18A -175.1(10) . .
C15A C16A C17A C24A 1.7(15) . .
C16A C17A C18A C19A 178.3(9) . .
C24A C17A C18A C19A 1.6(14) . .
C17A C18A C19A C20A -0.5(15) . .
C18A C19A C20A C21A -179.8(9) . .
C18A C19A C20A C23A -0.4(13) . .
C19A C20A C21A C22A 179.1(9) . .
C23A C20A C21A C22A -0.4(14) . .
C10A C9A C22A C21A -1.1(13) . .
C8A C9A C22A C21A 179.8(8) . .
C20A C21A C22A C9A 0.1(15) . .
C21A C20A C23A C24A 179.6(8) . .
C19A C20A C23A C24A 0.1(12) . .
C21A C20A C23A C10A 1.8(12) . .
C19A C20A C23A C10A -177.7(8) . .
C9A C10A C23A C24A 179.4(8) . .
C11A C10A C23A C24A -0.6(12) . .
C9A C10A C23A C20A -2.8(12) . .
C11A C10A C23A C20A 177.2(7) . .
C16A C17A C24A C13A -1.2(13) . .
C18A C17A C24A C13A 175.6(8) . .
C16A C17A C24A C23A -178.7(8) . .
C18A C17A C24A C23A -1.8(13) . .
C14A C13A C24A C17A 0.8(13) . .
C12A C13A C24A C17A -178.6(8) . .
C14A C13A C24A C23A 178.2(8) . .
C12A C13A C24A C23A -1.2(12) . .
C20A C23A C24A C17A 1.0(12) . .
C10A C23A C24A C17A 178.8(8) . .
C20A C23A C24A C13A -176.5(8) . .
C10A C23A C24A C13A 1.4(12) . .
N1S C1S C2S C3S 165.0(8) . .
C1S C2S C3S C4S 175.4(8) . .
N1S C5S C6S C7S -179.9(7) . .
C5S C6S C7S C8S 177.7(8) . .
N1S C9S C10S C11S -170.4(7) . .
C9S C10S C11S C12S -173.6(8) . .
N1S C13S C14S C15S 178.0(7) . .
C13S C14S C15S C16S -171.4(9) . .
N2S C17S C18S C19S 160.0(8) . .
C17S C18S C19S C20S 179.4(9) . .
N2S C21S C22S C23S -167.3(10) . .
C21S C22S C23S C24S 96.1(16) . .
O11 C5 N1 C4 -11.0(14) . .
C6 C5 N1 C4 170.0(7) . .
C2 C4 N1 C5 59.8(10) . .
C1 C4 N1 C5 -65.0(9) . .
C3 C4 N1 C5 177.9(7) . .
O11A C5A N1A C4A -8.2(15) . .
C6A C5A N1A C4A 175.3(7) . .
C3A C4A N1A C5A -76.3(10) . .
C1A C4A N1A C5A 48.9(11) . .
C2A C4A N1A C5A 166.2(8) . .
C10S C9S N1S C1S -171.2(7) . .
C10S C9S N1S C13S -48.1(10) . .
C10S C9S N1S C5S 68.5(9) . .
C2S C1S N1S C9S 175.9(7) . .
C2S C1S N1S C13S 55.3(10) . .
C2S C1S N1S C5S -63.1(9) . .
C14S C13S N1S C9S -60.1(9) . .
C14S C13S N1S C1S 59.1(10) . .
C14S C13S N1S C5S -180.0(7) . .
C6S C5S N1S C9S 62.8(9) . .
C6S C5S N1S C1S -55.5(9) . .
C6S C5S N1S C13S -178.5(7) . .
C18S C17S N2S C17S -52.6(7) . 2_755
C18S C17S N2S C21S 65.2(11) . 2_755
C18S C17S N2S C21S -172.5(8) . .
C22S C21S N2S C17S 69.7(12) . 2_755
C22S C21S N2S C17S -170.8(9) . .
C22S C21S N2S C21S -49.5(8) . 2_755
O2S C25S N3S C27S 16(2) . .
O2S C25S N3S C26S -163.1(15) . .
C4 C1 O2 V1 -67.9(7) . .
C4 C1 O2 V2 69.1(7) . .
C4 C2 O3 V3 -70.3(7) . .
C4 C2 O3 V1 67.5(7) . .
C4 C3 O6 V2 -68.2(7) . .
C4 C3 O6 V3 68.4(7) . .
C4A C1A O2A V1A -72.5(7) . .
C4A C1A O2A V2A 66.6(7) . .
C4A C2A O3A V3A -70.0(6) . .
C4A C2A O3A V1A 68.6(7) . .
C4A C3A O6A V2A -69.3(7) . .
C4A C3A O6A V3A 68.5(6) . .
C1 O2 V1 O1 -37.9(6) . .
V2 O2 V1 O1 -178.0(3) . .
C1 O2 V1 O9 -143.6(5) . 7_567
V2 O2 V1 O9 76.3(3) . 7_567
C1 O2 V1 O10 117.2(7) . 7_567
V2 O2 V1 O10 -22.9(7) . 7_567
C1 O2 V1 O3 56.9(5) . .
V2 O2 V1 O3 -83.2(2) . .
C1 O2 V1 O8 134.6(5) . .
V2 O2 V1 O8 -5.50(17) . .
C1 O2 V1 V3 -177.5(5) . 7_567
V2 O2 V1 V3 42.34(18) . 7_567
C1 O2 V1 V2 130.3(5) . 7_567
V2 O2 V1 V2 -9.8(3) . 7_567
C2 O3 V1 O1 41.7(5) . .
V3 O3 V1 O1 -176.6(3) . .
C2 O3 V1 O9 -131.6(6) . 7_567
V3 O3 V1 O9 10.1(7) . 7_567
C2 O3 V1 O10 143.6(5) . 7_567
V3 O3 V1 O10 -74.7(2) . 7_567
C2 O3 V1 O2 -56.4(5) . .
V3 O3 V1 O2 85.3(2) . .
C2 O3 V1 O8 -135.9(4) . .
V3 O3 V1 O8 5.81(16) . .
C2 O3 V1 V3 -131.6(4) . 7_567
V3 O3 V1 V3 10.1(3) . 7_567
C2 O3 V1 V2 175.7(4) . 7_567
V3 O3 V1 V2 -42.65(18) . 7_567
V3 O8 V1 O1 157.4(17) 7_567 .
V3 O8 V1 O1 -22.6(17) . .
V1 O8 V1 O1 98(10) 7_567 .
V2 O8 V1 O1 72.9(17) . .
V2 O8 V1 O1 -107.1(17) 7_567 .
V3 O8 V1 O9 -3.29(17) 7_567 7_567
V3 O8 V1 O9 176.71(17) . 7_567
V1 O8 V1 O9 -63(10) 7_567 7_567
V2 O8 V1 O9 -87.80(17) . 7_567
V2 O8 V1 O9 92.20(17) 7_567 7_567
V3 O8 V1 O10 -97.59(16) 7_567 7_567
V3 O8 V1 O10 82.41(16) . 7_567
V1 O8 V1 O10 -157(10) 7_567 7_567
V2 O8 V1 O10 177.90(16) . 7_567
V2 O8 V1 O10 -2.10(16) 7_567 7_567
V3 O8 V1 O2 89.29(15) 7_567 .
V3 O8 V1 O2 -90.71(15) . .
V1 O8 V1 O2 29(10) 7_567 .
V2 O8 V1 O2 4.78(15) . .
V2 O8 V1 O2 -175.22(15) 7_567 .
V3 O8 V1 O3 175.13(14) 7_567 .
V3 O8 V1 O3 -4.87(14) . .
V1 O8 V1 O3 115(10) 7_567 .
V2 O8 V1 O3 90.62(14) . .
V2 O8 V1 O3 -89.38(14) 7_567 .
V3 O8 V1 V3 180.0 . 7_567
V1 O8 V1 V3 -60(10) 7_567 7_567
V2 O8 V1 V3 -84.51(5) . 7_567
V2 O8 V1 V3 95.49(5) 7_567 7_567
V3 O8 V1 V2 -95.49(5) 7_567 7_567
V3 O8 V1 V2 84.51(5) . 7_567
V1 O8 V1 V2 -155(10) 7_567 7_567
V2 O8 V1 V2 180.0 . 7_567
V1 O10 V2 O5 -171.6(3) 7_567 .
V1 O10 V2 O4 82.3(3) 7_567 .
V1 O10 V2 O6 -74.5(3) 7_567 .
V1 O10 V2 O2 -3.5(8) 7_567 .
V1 O10 V2 O8 2.9(2) 7_567 .
V1 O10 V2 V3 50.1(2) 7_567 7_567
V3 O4 V2 O5 176.9(3) 7_567 .
V3 O4 V2 O10 -77.3(3) 7_567 .
V3 O4 V2 O6 25.2(7) 7_567 .
V3 O4 V2 O2 81.4(3) 7_567 .
V3 O4 V2 O8 4.2(2) 7_567 .
V3 O4 V2 V1 -42.6(2) 7_567 7_567
C3 O6 V2 O5 -40.4(5) . .
V3 O6 V2 O5 -179.9(3) . .
C3 O6 V2 O10 -144.7(5) . .
V3 O6 V2 O10 75.8(2) . .
C3 O6 V2 O4 112.0(6) . .
V3 O6 V2 O4 -27.4(7) . .
C3 O6 V2 O2 55.5(5) . .
V3 O6 V2 O2 -83.9(2) . .
C3 O6 V2 O8 133.2(5) . .
V3 O6 V2 O8 -6.25(17) . .
C3 O6 V2 V3 128.4(4) . 7_567
V3 O6 V2 V3 -11.1(3) . 7_567
C3 O6 V2 V1 -178.7(5) . 7_567
V3 O6 V2 V1 41.85(18) . 7_567
C1 O2 V2 O5 39.7(5) . .
V1 O2 V2 O5 -179.6(3) . .
C1 O2 V2 O10 -128.8(7) . .
V1 O2 V2 O10 12.0(7) . .
C1 O2 V2 O4 143.5(5) . .
V1 O2 V2 O4 -75.7(2) . .
C1 O2 V2 O6 -56.2(5) . .
V1 O2 V2 O6 84.5(2) . .
C1 O2 V2 O8 -135.2(5) . .
V1 O2 V2 O8 5.53(17) . .
C1 O2 V2 V3 176.7(5) . 7_567
V1 O2 V2 V3 -42.59(19) . 7_567
C1 O2 V2 V1 -131.1(4) . 7_567
V1 O2 V2 V1 9.6(3) . 7_567
V3 O8 V2 O5 -126.3(15) 7_567 .
V3 O8 V2 O5 53.7(15) . .
V1 O8 V2 O5 -41.5(15) . .
V1 O8 V2 O5 138.5(15) 7_567 .
V2 O8 V2 O5 -59(8) 7_567 .
V3 O8 V2 O10 92.96(18) 7_567 .
V3 O8 V2 O10 -87.04(18) . .
V1 O8 V2 O10 177.75(18) . .
V1 O8 V2 O10 -2.25(18) 7_567 .
V2 O8 V2 O10 160(7) 7_567 .
V3 O8 V2 O4 -3.10(17) 7_567 .
V3 O8 V2 O4 176.90(17) . .
V1 O8 V2 O4 81.69(17) . .
V1 O8 V2 O4 -98.31(17) 7_567 .
V2 O8 V2 O4 64(7) 7_567 .
V3 O8 V2 O6 -174.59(15) 7_567 .
V3 O8 V2 O6 5.41(15) . .
V1 O8 V2 O6 -89.80(15) . .
V1 O8 V2 O6 90.20(15) 7_567 .
V2 O8 V2 O6 -108(7) 7_567 .
V3 O8 V2 O2 -89.40(14) 7_567 .
V3 O8 V2 O2 90.60(14) . .
V1 O8 V2 O2 -4.61(14) . .
V1 O8 V2 O2 175.39(14) 7_567 .
V2 O8 V2 O2 -22(7) 7_567 .
V3 O8 V2 V3 180.0 . 7_567
V1 O8 V2 V3 84.79(5) . 7_567
V1 O8 V2 V3 -95.21(5) 7_567 7_567
V2 O8 V2 V3 67(7) 7_567 7_567
V3 O8 V2 V1 95.21(5) 7_567 7_567
V3 O8 V2 V1 -84.79(5) . 7_567
V1 O8 V2 V1 180.0 . 7_567
V2 O8 V2 V1 162(7) 7_567 7_567
V1 O9 V3 O7 175.7(3) 7_567 .
V1 O9 V3 O4 -77.7(3) 7_567 7_567
V1 O9 V3 O3 24.7(7) 7_567 .
V1 O9 V3 O6 82.0(3) 7_567 .
V1 O9 V3 O8 4.3(2) 7_567 .
V1 O9 V3 V2 -42.8(2) 7_567 7_567
C2 O3 V3 O7 -36.9(5) . .
V1 O3 V3 O7 -177.5(3) . .
C2 O3 V3 O4 -142.8(5) . 7_567
V1 O3 V3 O4 76.6(2) . 7_567
C2 O3 V3 O9 114.2(6) . .
V1 O3 V3 O9 -26.4(6) . .
C2 O3 V3 O6 56.6(5) . .
V1 O3 V3 O6 -84.0(2) . .
C2 O3 V3 O8 134.8(5) . .
V1 O3 V3 O8 -5.82(16) . .
C2 O3 V3 V2 -176.7(5) . 7_567
V1 O3 V3 V2 42.66(17) . 7_567
C2 O3 V3 V1 130.3(4) . 7_567
V1 O3 V3 V1 -10.3(3) . 7_567
C3 O6 V3 O7 44.2(5) . .
V2 O6 V3 O7 -175.3(3) . .
C3 O6 V3 O4 -128.4(7) . 7_567
V2 O6 V3 O4 12.2(8) . 7_567
C3 O6 V3 O9 144.8(5) . .
V2 O6 V3 O9 -74.7(2) . .
C3 O6 V3 O3 -54.8(5) . .
V2 O6 V3 O3 85.8(2) . .
C3 O6 V3 O8 -134.2(5) . .
V2 O6 V3 O8 6.32(17) . .
C3 O6 V3 V2 -129.5(4) . 7_567
V2 O6 V3 V2 11.1(3) . 7_567
C3 O6 V3 V1 177.5(5) . 7_567
V2 O6 V3 V1 -42.01(18) . 7_567
V3 O8 V3 O7 -115(3) 7_567 .
V1 O8 V3 O7 79.2(17) . .
V1 O8 V3 O7 -100.8(17) 7_567 .
V2 O8 V3 O7 -16.3(17) . .
V2 O8 V3 O7 163.7(17) 7_567 .
V3 O8 V3 O4 78(2) 7_567 7_567
V1 O8 V3 O4 -87.74(18) . 7_567
V1 O8 V3 O4 92.26(18) 7_567 7_567
V2 O8 V3 O4 176.75(18) . 7_567
V2 O8 V3 O4 -3.25(18) 7_567 7_567
V3 O8 V3 O9 -17(2) 7_567 .
V1 O8 V3 O9 176.89(16) . .
V1 O8 V3 O9 -3.11(16) 7_567 .
V2 O8 V3 O9 81.38(16) . .
V2 O8 V3 O9 -98.62(16) 7_567 .
V3 O8 V3 O3 171(2) 7_567 .
V1 O8 V3 O3 4.98(14) . .
V1 O8 V3 O3 -175.02(14) 7_567 .
V2 O8 V3 O3 -90.53(14) . .
V2 O8 V3 O3 89.47(14) 7_567 .
V3 O8 V3 O6 -104(2) 7_567 .
V1 O8 V3 O6 90.23(14) . .
V1 O8 V3 O6 -89.77(14) 7_567 .
V2 O8 V3 O6 -5.29(14) . .
V2 O8 V3 O6 174.71(14) 7_567 .
V3 O8 V3 V2 82(2) 7_567 7_567
V1 O8 V3 V2 -84.49(5) . 7_567
V1 O8 V3 V2 95.51(5) 7_567 7_567
V2 O8 V3 V2 180.0 . 7_567
V3 O8 V3 V1 -14(2) 7_567 7_567
V1 O8 V3 V1 180.0 . 7_567
V2 O8 V3 V1 84.49(5) . 7_567
V2 O8 V3 V1 -95.51(5) 7_567 7_567
V2A O4A V1A O1A 176.0(3) 5_577 .
V2A O4A V1A O10A -77.3(3) 5_577 5_577
V2A O4A V1A O2A 27.4(6) 5_577 .
V2A O4A V1A O3A 81.6(3) 5_577 .
V2A O4A V1A O9A 4.8(2) 5_577 .
V2A O4A V1A V3A -42.0(2) 5_577 5_577
C1A O2A V1A O1A -35.9(5) . .
V2A O2A V1A O1A -178.5(2) . .
C1A O2A V1A O10A -142.1(5) . 5_577
V2A O2A V1A O10A 75.3(2) . 5_577
C1A O2A V1A O4A 113.3(6) . .
V2A O2A V1A O4A -29.3(6) . .
C1A O2A V1A O3A 58.9(4) . .
V2A O2A V1A O3A -83.7(2) . .
C1A O2A V1A O9A 136.0(5) . .
V2A O2A V1A O9A -6.59(16) . .
C1A O2A V1A V3A -176.0(4) . 5_577
V2A O2A V1A V3A 41.43(17) . 5_577
C1A O2A V1A V2A 130.8(4) . 5_577
V2A O2A V1A V2A -11.8(3) . 5_577
C2A O3A V1A O1A 40.5(5) . .
V3A O3A V1A O1A -177.6(3) . .
C2A O3A V1A O10A -135.3(6) . 5_577
V3A O3A V1A O10A 6.6(7) . 5_577
C2A O3A V1A O4A 143.1(5) . .
V3A O3A V1A O4A -75.0(2) . .
C2A O3A V1A O2A -56.4(5) . .
V3A O3A V1A O2A 85.6(2) . .
C2A O3A V1A O9A -136.2(5) . .
V3A O3A V1A O9A 5.69(17) . .
C2A O3A V1A V3A -132.1(4) . 5_577
V3A O3A V1A V3A 9.9(3) . 5_577
C2A O3A V1A V2A 175.5(5) . 5_577
V3A O3A V1A V2A -42.59(19) . 5_577
V3A O9A V1A O1A 153.8(14) 5_577 .
V3A O9A V1A O1A -26.2(14) . .
V2A O9A V1A O1A -111.0(14) 5_577 .
V2A O9A V1A O1A 69.0(14) . .
V1A O9A V1A O1A -36(17) 5_577 .
V3A O9A V1A O10A -4.42(17) 5_577 5_577
V3A O9A V1A O10A 175.59(17) . 5_577
V2A O9A V1A O10A 90.79(17) 5_577 5_577
V2A O9A V1A O10A -89.21(17) . 5_577
V1A O9A V1A O10A 166(16) 5_577 5_577
V3A O9A V1A O4A -98.68(15) 5_577 .
V3A O9A V1A O4A 81.32(15) . .
V2A O9A V1A O4A -3.48(15) 5_577 .
V2A O9A V1A O4A 176.53(15) . .
V1A O9A V1A O4A 72(16) 5_577 .
V3A O9A V1A O2A 90.51(14) 5_577 .
V3A O9A V1A O2A -89.48(14) . .
V2A O9A V1A O2A -174.28(14) 5_577 .
V2A O9A V1A O2A 5.72(14) . .
V1A O9A V1A O2A -99(16) 5_577 .
V3A O9A V1A O3A 175.25(14) 5_577 .
V3A O9A V1A O3A -4.75(14) . .
V2A O9A V1A O3A -89.55(14) 5_577 .
V2A O9A V1A O3A 90.45(14) . .
V1A O9A V1A O3A -14(16) 5_577 .
V3A O9A V1A V3A 180.002(1) . 5_577
V2A O9A V1A V3A 95.21(5) 5_577 5_577
V2A O9A V1A V3A -84.79(5) . 5_577
V1A O9A V1A V3A 170(16) 5_577 5_577
V3A O9A V1A V2A -95.21(5) 5_577 5_577
V3A O9A V1A V2A 84.80(5) . 5_577
V2A O9A V1A V2A 180.0 . 5_577
V1A O9A V1A V2A 75(16) 5_577 5_577
C3A O6A V2A O5A -39.5(5) . .
V3A O6A V2A O5A 179.7(2) . .
C3A O6A V2A O4A -144.1(5) . 5_577
V3A O6A V2A O4A 75.0(2) . 5_577
C3A O6A V2A O8A 110.2(6) . 5_577
V3A O6A V2A O8A -30.7(6) . 5_577
C3A O6A V2A O2A 56.4(5) . .
V3A O6A V2A O2A -84.4(2) . .
C3A O6A V2A O9A 133.9(5) . .
V3A O6A V2A O9A -6.93(16) . .
C3A O6A V2A V3A 128.4(4) . 5_577
V3A O6A V2A V3A -12.4(3) . 5_577
C3A O6A V2A V1A -178.2(5) . 5_577
V3A O6A V2A V1A 40.97(17) . 5_577
C1A O2A V2A O5A 41.4(5) . .
V1A O2A V2A O5A -176.2(3) . .
C1A O2A V2A O4A -131.1(6) . 5_577
V1A O2A V2A O4A 11.4(7) . 5_577
C1A O2A V2A O8A 143.9(5) . 5_577
V1A O2A V2A O8A -73.7(2) . 5_577
C1A O2A V2A O6A -55.5(5) . .
V1A O2A V2A O6A 87.0(2) . .
C1A O2A V2A O9A -135.8(5) . .
V1A O2A V2A O9A 6.65(16) . .
C1A O2A V2A V3A 176.2(5) . 5_577
V1A O2A V2A V3A -41.37(18) . 5_577
C1A O2A V2A V1A -131.0(4) . 5_577
V1A O2A V2A V1A 11.5(3) . 5_577
V3A O9A V2A O5A -111.8(15) 5_577 .
V3A O9A V2A O5A 68.2(15) . .
V2A O9A V2A O5A -159(8) 5_577 .
V1A O9A V2A O5A 152.3(15) 5_577 .
V1A O9A V2A O5A -27.7(15) . .
V3A O9A V2A O4A 92.13(16) 5_577 5_577
V3A O9A V2A O4A -87.87(16) . 5_577
V2A O9A V2A O4A 45(8) 5_577 5_577
V1A O9A V2A O4A -3.74(16) 5_577 5_577
V1A O9A V2A O4A 176.26(16) . 5_577
V3A O9A V2A O8A -3.51(15) 5_577 5_577
V3A O9A V2A O8A 176.49(15) . 5_577
V2A O9A V2A O8A -50(8) 5_577 5_577
V1A O9A V2A O8A -99.38(15) 5_577 5_577
V1A O9A V2A O8A 80.62(15) . 5_577
V3A O9A V2A O6A -173.88(14) 5_577 .
V3A O9A V2A O6A 6.13(14) . .
V2A O9A V2A O6A 139(8) 5_577 .
V1A O9A V2A O6A 90.25(14) 5_577 .
V1A O9A V2A O6A -89.75(14) . .
V3A O9A V2A O2A -89.60(13) 5_577 .
V3A O9A V2A O2A 90.40(13) . .
V2A O9A V2A O2A -137(8) 5_577 .
V1A O9A V2A O2A 174.53(13) 5_577 .
V1A O9A V2A O2A -5.47(13) . .
V3A O9A V2A V3A 180.0 . 5_577
V2A O9A V2A V3A -47(8) 5_577 5_577
V1A O9A V2A V3A -95.87(5) 5_577 5_577
V1A O9A V2A V3A 84.13(5) . 5_577
V3A O9A V2A V1A 95.87(5) 5_577 5_577
V3A O9A V2A V1A -84.13(5) . 5_577
V2A O9A V2A V1A 49(8) 5_577 5_577
V1A O9A V2A V1A 180.0 . 5_577
V2A O8A V3A O7A -171.7(3) 5_577 .
V2A O8A V3A O10A 84.4(3) 5_577 .
V2A O8A V3A O3A -72.2(3) 5_577 .
V2A O8A V3A O6A -0.8(7) 5_577 .
V2A O8A V3A O9A 4.8(2) 5_577 .
V2A O8A V3A V1A 52.9(2) 5_577 5_577
V1A O10A V3A O7A 176.7(3) 5_577 .
V1A O10A V3A O8A -76.5(3) 5_577 .
V1A O10A V3A O3A 27.5(7) 5_577 .
V1A O10A V3A O6A 83.1(3) 5_577 .
V1A O10A V3A O9A 5.7(2) 5_577 .
V1A O10A V3A V2A -41.1(2) 5_577 5_577
C2A O3A V3A O7A -36.4(5) . .
V1A O3A V3A O7A -177.3(3) . .
C2A O3A V3A O8A -142.2(5) . .
V1A O3A V3A O8A 76.8(3) . .
C2A O3A V3A O10A 113.2(6) . .
V1A O3A V3A O10A -27.7(6) . .
C2A O3A V3A O6A 57.2(5) . .
V1A O3A V3A O6A -83.8(2) . .
C2A O3A V3A O9A 135.3(5) . .
V1A O3A V3A O9A -5.70(17) . .
C2A O3A V3A V1A 130.9(4) . 5_577
V1A O3A V3A V1A -10.1(3) . 5_577
C2A O3A V3A V2A -176.4(5) . 5_577
V1A O3A V3A V2A 42.62(19) . 5_577
C3A O6A V3A O7A 41.5(5) . .
V2A O6A V3A O7A -176.0(3) . .
C3A O6A V3A O8A -129.6(6) . .
V2A O6A V3A O8A 12.8(7) . .
C3A O6A V3A O10A 143.4(4) . .
V2A O6A V3A O10A -74.2(2) . .
C3A O6A V3A O3A -56.5(4) . .
V2A O6A V3A O3A 85.9(2) . .
C3A O6A V3A O9A -135.4(4) . .
V2A O6A V3A O9A 7.03(16) . .
C3A O6A V3A V1A 176.0(4) . 5_577
V2A O6A V3A V1A -41.62(18) . 5_577
C3A O6A V3A V2A -130.2(4) . 5_577
V2A O6A V3A V2A 12.2(3) . 5_577
V3A O9A V3A O7A -31(8) 5_577 .
V2A O9A V3A O7A 154.5(13) 5_577 .
V2A O9A V3A O7A -25.5(13) . .
V1A O9A V3A O7A -110.3(13) 5_577 .
V1A O9A V3A O7A 69.7(13) . .
V3A O9A V3A O8A 170(8) 5_577 .
V2A O9A V3A O8A -3.80(16) 5_577 .
V2A O9A V3A O8A 176.20(16) . .
V1A O9A V3A O8A 91.41(16) 5_577 .
V1A O9A V3A O8A -88.59(16) . .
V3A O9A V3A O10A 75(8) 5_577 .
V2A O9A V3A O10A -99.32(16) 5_577 .
V2A O9A V3A O10A 80.68(16) . .
V1A O9A V3A O10A -4.11(16) 5_577 .
V1A O9A V3A O10A 175.90(16) . .
V3A O9A V3A O3A -96(8) 5_577 .
V2A O9A V3A O3A 89.64(15) 5_577 .
V2A O9A V3A O3A -90.36(15) . .
V1A O9A V3A O3A -175.14(15) 5_577 .
V1A O9A V3A O3A 4.86(15) . .
V3A O9A V3A O6A -12(8) 5_577 .
V2A O9A V3A O6A 174.19(13) 5_577 .
V2A O9A V3A O6A -5.81(13) . .
V1A O9A V3A O6A -90.60(13) 5_577 .
V1A O9A V3A O6A 89.40(13) . .
V3A O9A V3A V1A 79(7) 5_577 5_577
V2A O9A V3A V1A -95.21(5) 5_577 5_577
V2A O9A V3A V1A 84.79(5) . 5_577
V1A O9A V3A V1A 180.0 . 5_577
V3A O9A V3A V2A 174(7) 5_577 5_577
V2A O9A V3A V2A 180.0 . 5_577
V1A O9A V3A V2A 95.21(5) 5_577 5_577
V1A O9A V3A V2A -84.79(5) . 5_577
